data_1571852
loop_
_publ_author_name
'Carroll, Robert C.'
'Coles, Simon J.'

_publ_section_title
;
 Statistical optimization of guest uptake in crystalline sponges: grading
 structural outcomes.
;
_journal_coeditor_code LT5068
_journal_issue 4
_journal_name_full IUCrJ
_journal_paper_doi 10.1107/S2052252524004871
_journal_volume 11
_journal_year 2024
_chemical_formula_moiety 'C108 H72 I18 N36 Zn9, 0.455(C15 H16 O3), 0.195(C6 H12)'
_chemical_formula_sum 'C116 H81.63 I18 N36 O1.37 Zn9'
_chemical_formula_weight 4874.19
_chemical_name_systematic
; (2',6'-dimethoxy-[1,1'-biphenyl]-2-yl)methanol 
(absorbed in crystalline sponge)
;
_space_group_crystal_system monoclinic
_space_group_IT_number 15
_space_group_name_Hall '-C 2yc'
_space_group_name_H-M_alt 'C 1 2/c 1'
_atom_sites_solution_hydrogens geom
_atom_sites_solution_primary dual
_audit_creation_date 2024-01-31
_audit_creation_method
;
Olex2 1.5-alpha
(compiled 2023.11.24 svn.r209d9fb2 for OlexSys, GUI svn.r6869)
;
_cell_angle_alpha 90
_cell_angle_beta 100.445(3)
_cell_angle_gamma 90
_cell_formula_units_Z 8
_cell_length_a 77.629(3)
_cell_length_b 15.0298(4)
_cell_length_c 41.5537(14)
_cell_measurement_reflns_used 12005
_cell_measurement_temperature 100.00(10)
_cell_measurement_theta_max 61.0040
_cell_measurement_theta_min 3.4050
_cell_volume 47679(3)
_computing_cell_refinement 'CrysAlisPro 1.171.42.72a (Rigaku OD, 2022)'
_computing_data_collection 'CrysAlisPro 1.171.42.72a (Rigaku OD, 2022)'
_computing_data_reduction 'CrysAlisPro 1.171.42.72a (Rigaku OD, 2022)'
_computing_molecular_graphics 'Olex2 1.5-alpha (Dolomanov et al., 2009)'
_computing_publication_material 'Olex2 1.5-alpha (Dolomanov et al., 2009)'
_computing_structure_refinement 'SHELXL 2016/6 (Sheldrick, 2015)'
_computing_structure_solution 'SHELXT 2014/5 (Sheldrick, 2014)'
_diffrn_ambient_environment N~2~
_diffrn_ambient_temperature 100.00(10)
_diffrn_detector 'hybrid pixel array detector'
_diffrn_detector_area_resol_mean 10
_diffrn_detector_dtime 0.000
_diffrn_detector_type 'Rigaku, HyPix Arc-100'
_diffrn_measured_fraction_theta_full 0.996
_diffrn_measured_fraction_theta_max 0.993
_diffrn_measurement_details
;
List of Runs (angles in degrees, time in seconds):

  # Type    Start    End  Width  t~exp~   \w     \q     \k     \f   Frames
--------------------------------------------------------------------------
  1  \w     90.00 142.82   0.38    2.50    --   83.36  86.00 -28.00  139
  2  \w     60.00 104.08   0.38    2.50    --   83.36 -86.00-146.00  116
  3  \w     34.00  99.36   0.38    2.50    --   83.36 -77.00 -90.00  172
  4  \w     26.00  56.02   0.38    2.50    --   83.36 -57.00 -90.00   79
  5  \w     13.00  43.02   0.38    2.50    --   83.36 -37.00   0.00   79
  6  \w     21.00  66.22   0.38    2.50    --   83.36 -57.00 -60.00  119
  7  \w     15.00  42.36   0.38    2.50    --   83.36 -37.00 -60.00   72
  8  \w     39.00  68.64   0.38    2.50    --   83.36 -77.00-120.00   78
  9  \w     13.00  39.22   0.38    2.50    --   83.36 -37.00  90.00   69
 10  \w    112.00 141.64   0.38    2.50    --   83.36   0.00 -30.00   78
 11  \w     13.00  42.64   0.38    2.50    --   83.36 -37.00 120.00   78
 12  \w     62.00 135.72   0.38    2.50    --   83.36  19.00 -30.00  194
 13  \w     24.00  90.88   0.38    2.50    --   83.36   0.00 -30.00  176
 14  \w     20.00  64.08   0.38    2.50    --   83.36 -57.00  60.00  116
 15  \w     24.00  64.66   0.38    2.50    --   83.36 -57.00-180.00  107
 16  \w     16.00  41.08   0.38    2.50    --   83.36 -37.00-150.00   66
 17  \w   -137.00-109.64   0.38    2.50    --  -79.36 -86.00-146.00   72
 18  \w    -84.00 -55.88   0.38    2.50    --  -79.36  86.00 -28.00   74
 19  \w   -148.00 -72.00   0.38    2.50    --  -79.36 -37.00 -90.00  200
 20  \w    -40.00 -14.92   0.38    2.50    --  -79.36  37.00-180.00   66
 21  \w    -76.00   5.32   0.38    1.50    --  -55.06  86.00 -28.00  214
 22  \w    -22.00   8.02   0.38    1.50    --  -55.06  19.00-150.00   79
 23  \w    -21.00   5.22   0.38    1.50    --  -55.06  19.00-180.00   69
 24  \w    -40.00  17.00   0.38    1.50    --  -55.06  37.00-120.00  150
 25  \w     41.00  71.78   0.38    1.50    --   51.56 -86.00-146.00   81
;
_diffrn_measurement_device 'four-circle diffractometer'
_diffrn_measurement_device_details 'Rigaku, UG2 \k goniometer'
_diffrn_measurement_device_type
; Rigaku 007HF diffractometer equipped with Arc)Sec VHF Varimax confocal 
mirrors and a UG2 goniometer and HyPix Arc-100 detector
;
_diffrn_measurement_method 'profile data from \w-scans'
_diffrn_measurement_specimen_support 'MiTeGen loops'
_diffrn_orient_matrix_type 'CrysAlisPro convention (1999,Acta A55,543-557)'
_diffrn_orient_matrix_UB_11 -0.0112192000
_diffrn_orient_matrix_UB_12 -0.0036253000
_diffrn_orient_matrix_UB_13 0.0269739000
_diffrn_orient_matrix_UB_21 0.0072810000
_diffrn_orient_matrix_UB_22 0.0912325000
_diffrn_orient_matrix_UB_23 0.0128178000
_diffrn_orient_matrix_UB_31 -0.0151049000
_diffrn_orient_matrix_UB_32 0.0466465000
_diffrn_orient_matrix_UB_33 -0.0229926000
_diffrn_radiation_collimation 0.3
_diffrn_radiation_monochromator 'Arc)Sec VHF Varimax focusing mirrors'
_diffrn_radiation_probe x-ray
_diffrn_radiation_type 'Cu K\a'
_diffrn_radiation_wavelength 1.54184
_diffrn_reflns_av_R_equivalents 0.0988
_diffrn_reflns_av_unetI/netI 0.0786
_diffrn_reflns_Laue_measured_fraction_full 0.996
_diffrn_reflns_Laue_measured_fraction_max 0.993
_diffrn_reflns_limit_h_max 90
_diffrn_reflns_limit_h_min -93
_diffrn_reflns_limit_k_max 18
_diffrn_reflns_limit_k_min -14
_diffrn_reflns_limit_l_max 47
_diffrn_reflns_limit_l_min -50
_diffrn_reflns_number 190484
_diffrn_reflns_point_group_measured_fraction_full 0.996
_diffrn_reflns_point_group_measured_fraction_max 0.993
_diffrn_reflns_theta_full 67.684
_diffrn_reflns_theta_max 68.251
_diffrn_reflns_theta_min 2.260
_diffrn_source 'Rotating anode'
_diffrn_source_current 30.0
_diffrn_source_power 1.2
_diffrn_source_target Cu
_diffrn_source_type 'Rigaku 007 HF'
_diffrn_source_voltage 40.0
_exptl_absorpt_coefficient_mu 19.570
_exptl_absorpt_correction_T_max 0.516
_exptl_absorpt_correction_T_min 0.115
_exptl_absorpt_correction_type gaussian
_exptl_absorpt_process_details
;
CrysAlisPro 1.171.42.72a (Rigaku Oxford Diffraction, 2022)
Numerical absorption correction based on gaussian integration over
a multifaceted crystal model
Empirical absorption correction using spherical harmonics,
implemented in SCALE3 ABSPACK scaling algorithm.
;
_exptl_crystal_colour 'light yellow'
_exptl_crystal_colour_modifier light
_exptl_crystal_colour_primary yellow
_exptl_crystal_density_diffrn 1.358
_exptl_crystal_description block
_exptl_crystal_F_000 18116
_exptl_crystal_size_max 0.18
_exptl_crystal_size_mid 0.08
_exptl_crystal_size_min 0.05
_refine_diff_density_max 2.338
_refine_diff_density_min -1.900
_refine_diff_density_rms 0.354
_refine_ls_extinction_method none
_refine_ls_goodness_of_fit_ref 1.017
_refine_ls_hydrogen_treatment constr
_refine_ls_matrix_type full
_refine_ls_number_parameters 2024
_refine_ls_number_reflns 43357
_refine_ls_number_restraints 494
_refine_ls_restrained_S_all 1.017
_refine_ls_R_factor_all 0.2313
_refine_ls_R_factor_gt 0.1606
_refine_ls_shift/su_max 0.006
_refine_ls_shift/su_mean 0.000
_refine_ls_structure_factor_coef Fsqd
_refine_ls_weighting_details 'w=1/[\s^2^(Fo^2^)+(0.3013P)^2^+1201.1500P] where P=(Fo^2^+2Fc^2^)/3'
_refine_ls_weighting_scheme calc
_refine_ls_wR_factor_gt 0.4665
_refine_ls_wR_factor_ref 0.5270
_reflns_Friedel_coverage 0.000
_reflns_number_gt 21095
_reflns_number_total 43357
_reflns_threshold_expression 'I > 2\s(I)'
_cod_data_source_file lt5068.cif
_cod_data_source_block 25_10_24a
_cod_database_code 1571852
_shelx_shelxl_version_number 2016/6
_chemical_oxdiff_formula '(Zn3 I6 N12 H24 C36) (C15 H16 O3)2 (C6 H12)3'
_chemical_oxdiff_usercomment 9300-04
_shelx_space_group_comment
;
The symmetry employed for this shelxl refinement is uniquely defined
by the following loop, which should always be used as a source of
symmetry information in preference to the above space-group names.
They are only intended as comments.
;
_shelx_estimated_absorpt_t_max 0.441
_shelx_estimated_absorpt_t_min 0.127
_olex2_refinement_description
;
1. Fixed Uiso
 At 1.2 times of:
  All C(H) groups, All C(H,H) groups
 At 1.5 times of:
  All C(H,H,H) groups, All O(H) groups
2. Restrained distances
 C2A-C1A = C3A-C2A = C4A-C3A = C5A-C4A = C6A-C5A = C6A-C1A
 1.39 with sigma of 0.02
 C803-C802 = C803-C804 = C802-C801 = C801-C806 = C806-C805 = C805-C804
 1.54 with sigma of 0.02
 C8A-C7A = C9A-C8A = C9A-C10A = C11A-C10A = C12A-C11A = C7A-C12A
 1.39 with sigma of 0.02
 C5A-C13A
 1.51 with sigma of 0.02
 C7A-C4A
 1.5 with sigma of 0.02
 O1A-C13A = O3A-C15A = O2A-C14A
 1.43 with sigma of 0.02
 C3A-C5A = C4A-C6A = C6A-C2A
 2.4 with sigma of 0.04
 C7A-C9A = C8A-C10A = C9A-C11A = C10A-C12A = C11A-C7A = C12A-C8A
 2.4 with sigma of 0.04
 O1A-C5A
 2.4 with sigma of 0.04
 C803-C801 = C803-C805 = C802-C806 = C801-C805 = C806-C804
 2.54 with sigma of 0.04
 O2A-C8A \\sim O3A-C12A
 with sigma of 0.02
 C803-C802 \\sim C802-C801 \\sim C801-C806 \\sim C806-C805 \\sim C805-C804
\\sim C804-C803
 with sigma of 0.02
 C803-C805 \\sim C801-C805 \\sim C802-C804 \\sim C802-C806 \\sim C806-C804
\\sim C803-C801
 with sigma of 0.04
 I405-Zn43 \\sim I305-Zn33
 with sigma of 0.02
 I406-Zn43 \\sim I306-Zn33
 with sigma of 0.02
 Zn43-N306 \\sim Zn33-N306
 with sigma of 0.02
 Zn43-N307 \\sim Zn33-N307
 with sigma of 0.02
 I405-I406 \\sim I305-I306
 with sigma of 0.04
 I405-N306 \\sim I305-N306
 with sigma of 0.04
 I405-N307 \\sim I305-N307
 with sigma of 0.04
 I406-N306 \\sim I306-N306
 with sigma of 0.04
 I406-N307 \\sim I306-N307
 with sigma of 0.04
 I318-Zn39 \\sim I418-Zn49
 with sigma of 0.02
 I317-Zn39 \\sim I417-Zn49
 with sigma of 0.02
 Zn39-N330 \\sim Zn49-N330
 with sigma of 0.02
 Zn39-N331 \\sim Zn49-N331
 with sigma of 0.02
 I318-I317 \\sim I418-I417
 with sigma of 0.04
 I318-N330 \\sim I418-N330
 with sigma of 0.04
 I318-N331 \\sim I418-N331
 with sigma of 0.04
 I317-N330 \\sim I417-N330
 with sigma of 0.04
 I317-N331 \\sim I417-N331
 with sigma of 0.04
 I414-Zn47 \\sim I314-Zn37
 with sigma of 0.02
 I413-Zn47 \\sim I313-Zn37
 with sigma of 0.02
 Zn47-N324 \\sim Zn37-N324
 with sigma of 0.02
 Zn47-N325 \\sim Zn37-N325
 with sigma of 0.02
 I414-I413 \\sim I314-I313
 with sigma of 0.04
 I414-N324 \\sim I314-N324
 with sigma of 0.04
 I414-N325 \\sim I314-N325
 with sigma of 0.04
 I413-N324 \\sim I313-N324
 with sigma of 0.04
 I413-N325 \\sim I313-N325
 with sigma of 0.04
 I307-Zn34 \\sim I407-Zn44
 with sigma of 0.02
 I308-Zn34 \\sim I408-Zn44
 with sigma of 0.02
 Zn34-N313 \\sim Zn44-N313
 with sigma of 0.02
 Zn34-N312 \\sim Zn44-N312
 with sigma of 0.02
 I307-I308 \\sim I407-I408
 with sigma of 0.04
 I307-N313 \\sim I407-N313
 with sigma of 0.04
 I307-N312 \\sim I407-N312
 with sigma of 0.04
 I308-N313 \\sim I408-N313
 with sigma of 0.04
 I308-N312 \\sim I408-N312
 with sigma of 0.04
 I410-Zn45 \\sim I310-Zn35
 with sigma of 0.02
 I409-Zn45 \\sim I309-Zn35
 with sigma of 0.02
 Zn45-N317 \\sim Zn35-N317
 with sigma of 0.02
 I410-I409 \\sim I310-I309
 with sigma of 0.04
 I410-N317 \\sim I310-N317
 with sigma of 0.04
 I409-N317 \\sim I309-N317
 with sigma of 0.04
 I302-Zn31 \\sim I402-Zn41
 with sigma of 0.02
 I301-Zn31 \\sim I401-Zn41
 with sigma of 0.02
 Zn31-N301 \\sim Zn41-N301
 with sigma of 0.02
 I302-I301 \\sim I402-I401
 with sigma of 0.04
 I302-N301 \\sim I402-N301
 with sigma of 0.04
 I301-N301 \\sim I401-N301
 with sigma of 0.04
 I404-Zn42 \\sim I304-Zn32
 with sigma of 0.02
 I403-Zn42 \\sim I303-Zn32
 with sigma of 0.02
 Zn42-N305 \\sim Zn32-N305
 with sigma of 0.02
 I404-I403 \\sim I304-I303
 with sigma of 0.04
 I404-N305 \\sim I304-N305
 with sigma of 0.04
 I403-N305 \\sim I303-N305
 with sigma of 0.04
 I506-Zn53 \\sim I306-Zn33
 with sigma of 0.02
 I305-Zn33 \\sim I505-Zn53
 with sigma of 0.02
 I518-Zn59 \\sim I418-Zn49
 with sigma of 0.02
 I517-Zn59 \\sim I417-Zn49
 with sigma of 0.02
 Zn51-N301 \\sim Zn41-N301
 with sigma of 0.02
 I502-Zn51 \\sim I402-Zn41
 with sigma of 0.02
 I401-Zn41 \\sim I501-Zn51
 with sigma of 0.02
 I316-Zn38 \\sim I416-Zn48
 with sigma of 0.02
 I315-Zn38 \\sim I415-Zn48
 with sigma of 0.02
 Zn38-N329 \\sim Zn48-N329
 with sigma of 0.02
 I316-I315 \\sim I416-I415
 with sigma of 0.04
 I316-N329 \\sim I416-N329
 with sigma of 0.04
 I315-N329 \\sim I415-N329
 with sigma of 0.04
 I516-Zn58 \\sim I316-Zn38
 with sigma of 0.02
 I515-Zn58 \\sim I315-Zn38
 with sigma of 0.02
 I311-Zn36 \\sim I411-Zn46
 with sigma of 0.02
 I312-Zn36 \\sim I412-Zn46
 with sigma of 0.02
 Zn36-N319 \\sim Zn46-N319
 with sigma of 0.02
 Zn36-N318 \\sim Zn46-N318
 with sigma of 0.02
 I311-I312 \\sim I411-I412
 with sigma of 0.04
 I311-N319 \\sim I411-N319
 with sigma of 0.04
 I311-N318 \\sim I411-N318
 with sigma of 0.04
 I312-N319 \\sim I412-N319
 with sigma of 0.04
 I312-N318 \\sim I412-N318
 with sigma of 0.04
 N312-C332 \\sim N312-C432
 with sigma of 0.02
 C334-C333 \\sim C334-C433
 with sigma of 0.02
 C333-C332 \\sim C433-C432
 with sigma of 0.02
 N312-C333 \\sim N312-C433
 with sigma of 0.04
 C334-C332 \\sim C334-C432
 with sigma of 0.04
 N335-C500 \\sim N335-C400
 with sigma of 0.02
 C398-C499 \\sim C398-C399
 with sigma of 0.02
 C499-C500 \\sim C399-C400
 with sigma of 0.02
 N335-C499 \\sim N335-C399
 with sigma of 0.04
 C398-C500 \\sim C398-C400
 with sigma of 0.04
3. Restrained planarity
 C12A, C8A, C9A, C11A, C7A, C10A
 with sigma of 0.1
4. Uiso/Uaniso restraints and constraints
C8A \\sim O3A \\sim C12A \\sim C15A \\sim C7A \\sim C11A \\sim C4A \\sim C10A
\\sim C5A \\sim C3A \\sim C9A \\sim O2A \\sim C13A \\sim C6A \\sim C2A \\sim
C14A \\sim O1A \\sim C1A: within 2A with sigma of 0.04 and sigma for terminal
atoms of 0.08 within 2A
C803 \\sim C802 \\sim C801 \\sim C806 \\sim C805 \\sim C804: within 2A with
sigma of 0.04 and sigma for terminal atoms of 0.08 within 2A
C499 \\sim C500 \\sim C399 \\sim C400: within 2A with sigma of 0.04 and sigma
for terminal atoms of 0.08 within 2A
C333 \\sim C332 \\sim C433 \\sim C432: within 2A with sigma of 0.04 and sigma
for terminal atoms of 0.08 within 2A
5. Rigid body (RIGU) restrains
 C14A, O3A, C12A, C15A, C7A, C11A, C4A, C8A, C10A, C5A, C3A, C9A, O2A, C13A,
 C6A, C2A, O1A, C1A
 with sigma for 1-2 distances of 0.002 and sigma for 1-3 distances of 0.002
 C803, C802, C801, C806, C805, C804
 with sigma for 1-2 distances of 0.004 and sigma for 1-3 distances of 0.004
6. Others
 1*[Sof(I318)+Sof(I317)+Sof(Zn39)]+1*[Sof(I418)+Sof(Zn49)+Sof(I417)]+1*
 [Sof(I518)+Sof(I517)+Sof(Zn59)]=1 with esd of 0.00001
 Sof(I303)=Sof(Zn32)=Sof(I304)=1-FVAR(1)
 Sof(I404)=Sof(I403)=Sof(Zn42)=FVAR(1)
 Sof(I318)=Sof(I317)=Sof(Zn39)=FVAR(2)
 Sof(I418)=Sof(Zn49)=Sof(I417)=FVAR(3)
 Sof(I518)=Sof(I517)=Sof(Zn59)=FVAR(4)
 Sof(I412)=Sof(Zn46)=Sof(I411)=1-FVAR(5)
 Sof(I311)=Sof(I312)=Sof(Zn36)=FVAR(5)
 Sof(C433)=Sof(H433)=Sof(C432)=Sof(H432)=1-FVAR(6)
 Sof(C333)=Sof(H333)=Sof(C332)=Sof(H332)=FVAR(6)
 Sof(C399)=Sof(H399)=Sof(C400)=Sof(H400)=1-FVAR(7)
 Sof(C499)=Sof(H499)=Sof(C500)=Sof(H500)=FVAR(7)
 Fixed Sof: I410(0.4598) I414(0.47412) I307(0.55) I409(0.4598) I316(0.62)
 I308(0.55) I315(0.62) I413(0.47412) I302(0.6636) I301(0.6636) Zn45(0.4598)
 Zn34(0.55) Zn38(0.62) Zn47(0.47412) I405(0.28549) I406(0.28549) Zn31(0.6636)
 Zn43(0.28549) O3A(0.45521) O2A(0.45521) O1A(0.45521) H1A(0.45521) C1A(0.45521)
 H1AA(0.45521) C2A(0.45521) H2A(0.45521) C6A(0.45521) H6A(0.45521) C5A(0.45521)
 C3A(0.45521) H3A(0.45521) C9A(0.45521) H9A(0.45521) C4A(0.45521) C7A(0.45521)
 C8A(0.45521) C11A(0.45521) H11A(0.45521) C10A(0.45521) H10A(0.45521)
 C12A(0.45521) C13A(0.45521) H13A(0.45521) H13B(0.45521) C14A(0.45521)
 H14A(0.45521) H14B(0.45521) H14C(0.45521) I305(0.63957) Zn33(0.63957)
 I306(0.63957) I314(0.52588) Zn37(0.52588) I313(0.52588) Zn44(0.45) I407(0.45)
 I408(0.45) I309(0.5402) Zn35(0.5402) I310(0.5402) I401(0.30449) Zn41(0.30449)
 I402(0.30449) I505(0.07493) I506(0.07493) Zn53(0.07493) I501(0.03191)
 I502(0.03191) Zn51(0.03191) C15A(0.45521) H15A(0.45521) H15B(0.45521)
 H15C(0.45521) I415(0.33) Zn48(0.33) I416(0.33) I516(0.05) I515(0.05)
 Zn58(0.05) C803(0.19534) H80A(0.19534) H80B(0.19534) C802(0.19534)
 H80C(0.19534) H80D(0.19534) C801(0.19534) H80E(0.19534) H80F(0.19534)
 C806(0.19534) H80G(0.19534) H80H(0.19534) C805(0.19534) H80I(0.19534)
 H80J(0.19534) C804(0.19534) H80K(0.19534) H80L(0.19534)
 Fixed Uiso: I505(0.08) I506(0.08) Zn53(0.08) I518(0.08) I517(0.08) Zn59(0.08)
 I501(0.08) I502(0.08) Zn51(0.08) I516(0.08) I515(0.08) Zn58(0.08) I412(0.08)
 Zn46(0.08) I411(0.08) C803(0.08) C802(0.08) C801(0.08) C806(0.08) C805(0.08)
 C804(0.08)
7.a Secondary CH2 refined with riding coordinates:
 C13A(H13A,H13B), C803(H80A,H80B), C802(H80C,H80D), C801(H80E,H80F), C806(H80G,
 H80H), C805(H80I,H80J), C804(H80K,H80L)
7.b Aromatic/amide H refined with riding coordinates:
 C350(H350), C337(H337), C365(H365), C367(H367), C366(H366), C338(H338),
 C349(H349), C354(H354), C346(H346), C331(H331), C371(H371), C351(H351),
 C373(H373), C372(H372), C347(H347), C368(H368), C348(H348), C356(H356),
 C381(H381), C376(H376), C370(H370), C310(H310), C384(H384), C1A(H1AA),
 C329(H329), C394(H394), C336(H336), C330(H330), C341(H341), C2A(H2A),
 C389(H389), C402(H402), C6A(H6A), C335(H335), C353(H353), C358(H358),
 C407(H407), C311(H311), C340(H340), C302(H302), C355(H355), C386(H386),
 C364(H364), C385(H385), C375(H375), C382(H382), C318(H318), C388(H388),
 C328(H328), C3A(H3A), C9A(H9A), C313(H313), C312(H312), C401(H401), C1(H1),
 C406(H406), C317(H317), C319(H319), C383(H383), C315(H315), C403(H403),
 C359(H359), C314(H314), C11A(H11A), C390(H390), C304(H304), C391(H391),
 C301(H301), C393(H393), C10A(H10A), C404(H404), C323(H323), C305(H305),
 C322(H322), C320(H320), C499(H499), C333(H333), C332(H332), C500(H500),
 C433(H433), C432(H432), C399(H399), C400(H400)
7.c Tetrahedral OH refined with riding coordinates:
 O1A(H1A)
7.d Idealised Me refined with everything fixed:
 C14A(H14A,H14B,H14C), C15A(H15A,H15B,H15C)
;
_olex2_date_sample_data_collection 2023-09-26
_olex2_date_sample_submission 2023-09-26
_olex2_submission_original_sample_id 25_10_24b
_olex2_submission_special_instructions 'No special instructions were received'
_oxdiff_exptl_absorpt_empirical_details
;
Empirical correction (ABSPACK) includes:
- Absorption correction using spherical harmonics
- Frame scaling
- Detector area scaling
- B-factor correction
;
_oxdiff_exptl_absorpt_empirical_full_max 4.496
_oxdiff_exptl_absorpt_empirical_full_min 0.386

loop_
_space_group_symop_operation_xyz
'x, y, z'
'-x, y, -z+1/2'
'x+1/2, y+1/2, z'
'-x+1/2, y+1/2, -z+1/2'
'-x, -y, -z'
'x, -y, z-1/2'
'-x+1/2, -y+1/2, -z'
'x+1/2, -y+1/2, z-1/2'

loop_
_atom_site_label
_atom_site_type_symbol
_atom_site_fract_x
_atom_site_fract_y
_atom_site_fract_z
_atom_site_U_iso_or_equiv
_atom_site_adp_type
_atom_site_occupancy
_atom_site_site_symmetry_order
_atom_site_calc_flag
_atom_site_refinement_flags_posn
_atom_site_refinement_flags_adp
_atom_site_refinement_flags_occupancy
_atom_site_disorder_assembly
_atom_site_disorder_group
I410 I 0.45265(9) 0.8904(7) 0.78539(19) 0.109(4) Uani 0.4598 1 d D . P A 1
I414 I 0.58824(8) 0.4957(4) 0.76078(19) 0.0846(15) Uani 0.4741 1 d D . P B 1
I307 I 0.41983(15) 0.9902(4) 0.44352(14) 0.224(6) Uani 0.55 1 d D . P C 1
I311 I 0.43980(3) 0.03898(13) 0.55295(6) 0.1226(9) Uani 0.976(3) 1 d D . P D 1
I312 I 0.44001(3) 0.04138(12) 0.65822(6) 0.1224(8) Uani 0.976(3) 1 d D . P D 1
I409 I 0.40054(19) 0.9798(8) 0.7308(3) 0.143(4) Uani 0.4598 1 d D . P A 1
I316 I 0.62179(7) 0.3989(4) 1.10240(12) 0.0937(11) Uani 0.62 1 d D . P E 1
I308 I 0.46886(11) 0.8410(7) 0.43694(19) 0.168(5) Uani 0.55 1 d D . P C 1
I315 I 0.56650(7) 0.4944(3) 1.06589(12) 0.0923(12) Uani 0.62 1 d D . P E 1
I413 I 0.63772(15) 0.3282(11) 0.7636(3) 0.195(6) Uani 0.4741 1 d D . P B 1
I404 I 0.30528(16) 1.3235(10) 0.1028(5) 0.150(3) Uani 0.54(3) 1 d D . P F 1
I403 I 0.25586(10) 1.4874(3) 0.0987(4) 0.130(2) Uani 0.54(3) 1 d D . P F 1
I318 I 0.60212(5) -0.4771(2) 0.90778(9) 0.0744(9) Uani 0.507(3) 1 d D . P G 1
I302 I 0.28419(7) 1.3912(4) 0.44663(14) 0.1302(18) Uani 0.6636 1 d D . P H 1
I301 I 0.22980(8) 1.4803(4) 0.40125(10) 0.1239(16) Uani 0.6636 1 d D . P H 1
I317 I 0.60625(6) -0.3974(2) 1.01113(9) 0.0903(11) Uani 0.507(3) 1 d D . P G 1
Zn45 Zn 0.42298(19) 0.8613(9) 0.7526(3) 0.144(8) Uani 0.4598 1 d D . P A 1
Zn34 Zn 0.43712(14) 0.8471(6) 0.44327(18) 0.126(8) Uani 0.55 1 d D . P C 1
Zn38 Zn 0.59001(12) 0.3763(6) 1.07605(17) 0.069(2) Uani 0.62 1 d D . P E 1
Zn47 Zn 0.60549(17) 0.3497(7) 0.76387(19) 0.134(10) Uani 0.4741 1 d D . P B 1
I405 I 0.26826(10) 0.5114(5) 0.24677(18) 0.0773(16) Uani 0.2855 1 d D . P I 1
Zn36 Zn 0.45148(5) 0.09850(19) 0.60944(9) 0.0958(10) Uani 0.976(3) 1 d D . P D 1
I406 I 0.27178(12) 0.5911(4) 0.35016(17) 0.0838(17) Uani 0.2855 1 d D . P I 1
Zn42 Zn 0.2735(2) 1.3414(8) 0.1055(3) 0.142(9) Uani 0.54(3) 1 d D . P F 1
Zn31 Zn 0.25385(13) 1.3665(5) 0.41416(19) 0.117(4) Uani 0.6636 1 d D . P H 1
Zn39 Zn 0.61542(12) -0.3816(5) 0.95669(19) 0.070(2) Uani 0.507(3) 1 d D . P G 1
Zn43 Zn 0.28182(12) 0.6068(7) 0.2947(3) 0.056(3) Uani 0.2855 1 d D . P I 1
N321 N 0.5392(3) -0.0335(11) 0.6270(3) 0.078(5) Uani 1 1 d . . . . .
N320 N 0.5431(3) 0.1029(10) 0.6584(3) 0.072(5) Uani 1 1 d . . . . .
N314 N 0.4427(2) 0.5559(9) 0.5773(3) 0.067(4) Uani 1 1 d . . . . .
N315 N 0.4357(2) 0.6898(9) 0.6037(3) 0.070(4) Uani 1 1 d . . . . .
N311 N 0.4112(2) 0.2399(12) 0.2782(3) 0.072(4) Uani 1 1 d . . . . .
N322 N 0.5674(3) 0.0171(10) 0.6535(4) 0.082(5) Uani 1 1 d . . . . .
N317 N 0.4262(3) 0.7851(10) 0.7135(3) 0.078(5) Uani 1 1 d D . . . .
N310 N 0.3983(2) 0.5213(10) 0.3330(4) 0.072(4) Uani 1 1 d . . . . .
N324 N 0.5915(3) 0.2712(12) 0.7281(4) 0.077(5) Uani 1 1 d D . . . .
N316 N 0.4414(2) 0.5587(9) 0.6341(3) 0.069(4) Uani 1 1 d . . . . .
N319 N 0.4780(3) 0.0808(11) 0.6179(5) 0.091(6) Uani 1 1 d D . . . .
N329 N 0.5916(3) 0.3065(12) 1.0341(4) 0.098(6) Uani 1 1 d D . . . .
N313 N 0.4357(3) 0.7815(10) 0.4860(4) 0.080(5) Uani 1 1 d D . . . .
N326 N 0.6060(2) 0.0674(9) 0.8992(3) 0.076(5) Uani 1 1 d . . . . .
N318 N 0.4490(3) 0.2376(12) 0.6097(5) 0.089(5) Uani 1 1 d D . . . .
N327 N 0.5997(3) 0.2029(10) 0.9216(4) 0.087(5) Uani 1 1 d . . . . .
N333 N 0.7078(3) -0.3900(13) 1.0001(5) 0.087(5) Uani 1 1 d . . . . .
N303 N 0.2678(3) 1.1925(12) 0.2635(5) 0.090(6) Uani 1 1 d . . . . .
N328 N 0.6057(2) 0.0765(12) 0.9561(4) 0.084(5) Uani 1 1 d . . . . .
N304 N 0.2753(3) 1.0583(11) 0.2416(5) 0.092(6) Uani 1 1 d . . . . .
C361 C 0.5570(3) -0.0383(14) 0.6347(4) 0.071(5) Uani 1 1 d . . . . .
N323 N 0.5793(3) -0.2723(13) 0.6007(4) 0.081(5) Uani 1 1 d . . . . .
C352 C 0.4463(3) 0.4190(12) 0.6076(5) 0.071(5) Uani 1 1 d . . . . .
N302 N 0.2728(3) 1.0682(11) 0.2970(5) 0.086(5) Uani 1 1 d . . . . .
C362 C 0.5594(3) 0.0890(13) 0.6639(4) 0.074(6) Uani 1 1 d . . . . .
N325 N 0.6020(3) 0.2867(11) 0.8043(4) 0.086(5) Uani 1 1 d D . . . .
N334 N 0.7315(3) -0.4785(12) 0.9920(5) 0.089(5) Uani 1 1 d . . . . .
C342 C 0.4384(2) 0.6454(12) 0.5758(4) 0.061(4) Uani 1 1 d . . . . .
C339 C 0.4381(3) 0.6930(11) 0.5461(4) 0.064(5) Uani 1 1 d . . . . .
N335 N 0.7571(3) -0.2370(14) 1.0706(5) 0.097(6) Uani 1 1 d D . . . .
C379 C 0.6070(3) 0.0322(13) 0.9280(4) 0.069(5) Uani 1 1 d . . . . .
C327 C 0.3957(3) 0.3836(12) 0.3038(4) 0.065(5) Uani 1 1 d . . . . .
C344 C 0.4438(2) 0.5197(13) 0.6069(4) 0.065(5) Uani 1 1 d . . . . .
C363 C 0.5646(4) -0.1242(13) 0.6244(4) 0.075(6) Uani 1 1 d . . . . .
N336 N 0.7418(4) -0.7662(13) 0.9375(6) 0.114(8) Uani 1 1 d . . . . .
C387 C 0.6095(3) -0.0654(14) 0.9331(5) 0.082(6) Uani 1 1 d . . . . .
N308 N 0.3741(3) 0.6055(12) 0.3382(5) 0.106(7) Uani 1 1 d . . . . .
C378 C 0.6020(3) 0.1669(11) 0.9509(4) 0.066(5) Uani 1 1 d . . . . .
C343 C 0.4375(3) 0.6476(11) 0.6302(4) 0.082(7) Uani 1 1 d . . . . .
C369 C 0.5703(3) 0.1530(13) 0.6855(4) 0.076(6) Uani 1 1 d . . . . .
N301 N 0.2557(4) 1.2946(12) 0.3724(6) 0.120(8) Uani 1 1 d D . . . .
N306 N 0.2803(3) 0.7446(14) 0.2820(8) 0.115(8) Uani 1 1 d D . . . .
C350 C 0.4461(3) 0.2799(12) 0.5817(5) 0.082(6) Uani 1 1 d . . . . .
H350 H 0.444782 0.246733 0.561930 0.098 Uiso 1 1 calc R U . . .
C325 C 0.3879(3) 0.4664(12) 0.3150(5) 0.069(5) Uani 1 1 d . . . . .
C377 C 0.6028(3) 0.1539(13) 0.8968(4) 0.071(5) Uani 1 1 d . . . . .
C360 C 0.5330(3) 0.0402(14) 0.6389(5) 0.082(6) Uani 1 1 d . . . . .
N312 N 0.4224(3) 0.7694(11) 0.4092(4) 0.084(5) Uani 1 1 d D . . . .
C337 C 0.4310(3) 0.8199(16) 0.5124(4) 0.090(7) Uani 1 1 d . . . . .
H337 H 0.426544 0.878896 0.510287 0.108 Uiso 1 1 calc R U . . .
N305 N 0.2704(3) 1.2779(11) 0.1476(6) 0.098(6) Uani 1 1 d D . . . .
C365 C 0.5885(4) -0.2157(13) 0.6186(5) 0.087(7) Uani 1 1 d . . . . .
H365 H 0.600840 -0.223318 0.622943 0.105 Uiso 1 1 calc R U . . .
C367 C 0.5742(4) 0.2848(16) 0.7175(6) 0.102(8) Uani 1 1 d . . . . .
H367 H 0.568829 0.335232 0.725233 0.122 Uiso 1 1 calc R U . . .
N332 N 0.7036(3) -0.5225(15) 0.9677(6) 0.106(7) Uani 1 1 d . . . . .
N330 N 0.6130(3) -0.2463(15) 0.9421(7) 0.102(6) Uani 1 1 d D . . . .
C366 C 0.5811(4) -0.1391(16) 0.6329(5) 0.103(9) Uani 1 1 d . . . . .
H366 H 0.588253 -0.101429 0.648132 0.123 Uiso 1 1 calc R U . . .
C338 C 0.4323(3) 0.7792(14) 0.5417(4) 0.080(6) Uani 1 1 d . . . . .
H338 H 0.429185 0.810794 0.559563 0.096 Uiso 1 1 calc R U . . .
C349 C 0.4351(4) 0.6553(13) 0.6890(5) 0.091(7) Uani 1 1 d . . . . .
H349 H 0.438780 0.595145 0.691975 0.109 Uiso 1 1 calc R U . . .
C357 C 0.5137(3) 0.0536(15) 0.6329(5) 0.077(5) Uani 1 1 d . . . . .
N309 N 0.3706(3) 0.4730(13) 0.3078(5) 0.094(6) Uani 1 1 d . . . . .
C316 C 0.2783(3) 0.9247(16) 0.2735(6) 0.089(6) Uani 1 1 d . . . . .
C354 C 0.4513(3) 0.2835(13) 0.6359(5) 0.081(6) Uani 1 1 d . . . . .
H354 H 0.454170 0.252975 0.656225 0.097 Uiso 1 1 calc R U . . .
C346 C 0.4280(4) 0.7831(13) 0.6564(4) 0.101(9) Uani 1 1 d . . . . .
H346 H 0.426692 0.812070 0.635746 0.121 Uiso 1 1 calc R U . . .
O3A O 0.5413(3) 0.4260(15) 0.6913(6) 0.059(5) Uani 0.4552 1 d D U P . .
C331 C 0.4123(3) 0.3649(14) 0.3140(5) 0.076(6) Uani 1 1 d . . . . .
H331 H 0.418941 0.401351 0.330281 0.092 Uiso 1 1 calc R U . . .
C334 C 0.4012(4) 0.6535(14) 0.3654(5) 0.086(7) Uani 1 1 d D . . . .
C371 C 0.5994(4) 0.1964(15) 0.7155(6) 0.101(8) Uani 1 1 d . . . . .
H371 H 0.611562 0.184492 0.721629 0.121 Uiso 1 1 calc R U . . .
C398 C 0.7357(3) -0.3483(16) 1.0279(6) 0.090(7) Uani 1 1 d D . . . .
C351 C 0.4448(3) 0.3716(14) 0.5801(6) 0.083(6) Uani 1 1 d . . . . .
H351 H 0.442795 0.400792 0.559530 0.100 Uiso 1 1 calc R U . . .
C326 C 0.3899(3) 0.5914(13) 0.3444(5) 0.076(6) Uani 1 1 d . . . . .
C373 C 0.5979(4) 0.2888(14) 0.8608(5) 0.096(7) Uani 1 1 d . . . . .
H373 H 0.594768 0.322101 0.878293 0.115 Uiso 1 1 calc R U . . .
C372 C 0.5980(3) 0.3281(16) 0.8313(5) 0.092(7) Uani 1 1 d . . . . .
H372 H 0.595083 0.389533 0.829385 0.110 Uiso 1 1 calc R U . . .
C347 C 0.4245(4) 0.8269(14) 0.6837(5) 0.114(10) Uani 1 1 d . . . . .
H347 H 0.420832 0.887265 0.681772 0.136 Uiso 1 1 calc R U . . .
C374 C 0.6023(3) 0.1981(13) 0.8650(5) 0.081(6) Uani 1 1 d . . . . .
C308 C 0.2758(4) 1.0231(15) 0.2717(8) 0.103(8) Uani 1 1 d . . . . .
C368 C 0.5642(3) 0.2281(15) 0.6958(4) 0.092(7) Uani 1 1 d . . . . .
H368 H 0.552285 0.243280 0.687881 0.110 Uiso 1 1 calc R U . . .
C348 C 0.4311(4) 0.7029(14) 0.7158(4) 0.101(8) Uani 1 1 d . . . . .
H348 H 0.432052 0.673620 0.736275 0.121 Uiso 1 1 calc R U . . .
C356 C 0.5033(3) 0.0154(16) 0.6050(5) 0.085(6) Uani 1 1 d . . . . .
H356 H 0.508578 -0.019693 0.590423 0.102 Uiso 1 1 calc R U . . .
C381 C 0.5938(4) 0.3035(16) 0.9788(5) 0.098(7) Uani 1 1 d . . . . .
H381 H 0.593240 0.336298 0.959040 0.118 Uiso 1 1 calc R U . . .
C345 C 0.4338(3) 0.6918(14) 0.6602(4) 0.078(6) Uani 1 1 d . . . . .
C376 C 0.6058(4) 0.1986(15) 0.8096(5) 0.102(8) Uani 1 1 d . . . . .
H376 H 0.608715 0.165629 0.791814 0.123 Uiso 1 1 calc R U . . .
N331 N 0.6424(3) -0.3977(16) 0.9603(7) 0.120(8) Uani 1 1 d D . . . .
O2A O 0.5228(4) 0.4710(15) 0.7913(6) 0.077(6) Uani 0.4552 1 d D U P . .
C370 C 0.5882(4) 0.1407(16) 0.6936(5) 0.095(7) Uani 1 1 d . . . . .
H370 H 0.593285 0.092338 0.683877 0.114 Uiso 1 1 calc R U . . .
O1A O 0.4942(3) 0.2575(15) 0.6991(5) 0.070(6) Uani 0.4552 1 d D U P . .
H1A H 0.489318 0.261610 0.679393 0.105 Uiso 0.4552 1 calc R U P . .
C310 C 0.2668(4) 1.2787(15) 0.2046(6) 0.109(9) Uani 1 1 d . . . . .
H310 H 0.263068 1.310042 0.221958 0.131 Uiso 1 1 calc R U . . .
C380 C 0.5975(3) 0.2177(13) 0.9781(4) 0.080(6) Uani 1 1 d . . . . .
C384 C 0.5985(4) 0.1709(13) 1.0085(4) 0.108(10) Uani 1 1 d . . . . .
H384 H 0.601686 0.109968 1.011070 0.130 Uiso 1 1 calc R U . . .
C1A C 0.5404(4) 0.1751(18) 0.7620(6) 0.055(5) Uani 0.4552 1 d D U P . .
H1AA H 0.542259 0.113658 0.766645 0.066 Uiso 0.4552 1 calc R U P . .
C329 C 0.3945(4) 0.2586(16) 0.2680(7) 0.104(9) Uani 1 1 d . . . . .
H329 H 0.387810 0.222696 0.251423 0.124 Uiso 1 1 calc R U . . .
C309 C 0.2724(3) 1.1914(14) 0.2080(6) 0.087(6) Uani 1 1 d . . . . .
C394 C 0.6498(4) -0.448(2) 0.9414(8) 0.122(10) Uani 1 1 d . . . . .
H394 H 0.642587 -0.469815 0.922061 0.146 Uiso 1 1 calc R U . J 4
C336 C 0.4298(4) 0.7132(17) 0.3918(5) 0.111(9) Uani 1 1 d . . . . .
H336 H 0.442173 0.708204 0.394044 0.134 Uiso 1 1 calc R U . . .
C396 C 0.7238(3) -0.4074(17) 1.0047(7) 0.098(7) Uani 1 1 d . . . . .
C330 C 0.4207(3) 0.2911(13) 0.3013(5) 0.088(7) Uani 1 1 d . . . . .
H330 H 0.432705 0.278856 0.309044 0.106 Uiso 1 1 calc R U . . .
C341 C 0.4424(4) 0.6970(13) 0.4905(5) 0.114(10) Uani 1 1 d . . . . .
H341 H 0.446833 0.669590 0.473154 0.136 Uiso 1 1 calc R U . . .
C2A C 0.5520(4) 0.2368(15) 0.7783(7) 0.058(6) Uani 0.4552 1 d D U P . .
H2A H 0.561996 0.218891 0.793731 0.069 Uiso 0.4552 1 calc R U P . .
C389 C 0.6148(3) -0.1912(18) 0.9664(7) 0.100(8) Uani 1 1 d . . . . .
H389 H 0.617242 -0.213518 0.988191 0.120 Uiso 1 1 calc R U . . .
C402 C 0.7534(4) -0.349(2) 1.0298(8) 0.126(10) Uani 1 1 d . . . . .
H402 H 0.758117 -0.384998 1.014784 0.152 Uiso 1 1 calc R U . . .
C306 C 0.2687(3) 1.1561(15) 0.2914(6) 0.085(6) Uani 1 1 d . . . . .
C6A C 0.5260(4) 0.2013(15) 0.7390(7) 0.060(6) Uani 0.4552 1 d D U P . .
H6A H 0.518150 0.157496 0.728329 0.073 Uiso 0.4552 1 calc R U P . .
C335 C 0.4183(4) 0.6610(17) 0.3697(6) 0.116(10) Uani 1 1 d . . . . .
H335 H 0.423701 0.625210 0.355586 0.140 Uiso 1 1 calc R U . . .
C307 C 0.2719(3) 1.1450(15) 0.2396(6) 0.081(6) Uani 1 1 d . . . . .
C353 C 0.4498(4) 0.3729(15) 0.6366(6) 0.095(7) Uani 1 1 d . . . . .
H353 H 0.451224 0.403671 0.656875 0.114 Uiso 1 1 calc R U . . .
C392 C 0.6782(4) -0.4328(19) 0.9741(8) 0.107(8) Uani 1 1 d . . . . .
C358 C 0.5058(4) 0.1114(17) 0.6497(6) 0.103(8) Uani 1 1 d . . . . .
H358 H 0.512608 0.146741 0.666233 0.123 Uiso 1 1 calc R U . . .
C407 C 0.7517(5) -0.7138(17) 0.9574(8) 0.121(11) Uani 1 1 d . . . . .
H407 H 0.763920 -0.725717 0.962858 0.145 Uiso 1 1 calc R U . . .
C311 C 0.2668(4) 1.3194(16) 0.1736(7) 0.112(9) Uani 1 1 d . . . . .
H311 H 0.263986 1.380891 0.171520 0.135 Uiso 1 1 calc R U . . .
C340 C 0.4429(4) 0.6499(14) 0.5193(4) 0.100(8) Uani 1 1 d . . . . .
H340 H 0.446439 0.589319 0.520745 0.120 Uiso 1 1 calc R U . . .
C405 C 0.7280(5) -0.6135(18) 0.9637(8) 0.107(9) Uani 1 1 d . . . . .
C302 C 0.2595(3) 1.2926(16) 0.3177(6) 0.095(7) Uani 1 1 d . . . . .
H302 H 0.260358 1.323290 0.298023 0.114 Uiso 1 1 calc R U . . .
C355 C 0.4862(4) 0.0287(18) 0.5993(5) 0.098(8) Uani 1 1 d . . . . .
H355 H 0.479409 -0.000242 0.581050 0.117 Uiso 1 1 calc R U . . .
C5A C 0.5229(4) 0.2910(15) 0.7313(7) 0.063(6) Uani 0.4552 1 d D U P . .
C397 C 0.7205(3) -0.5306(17) 0.9741(7) 0.090(7) Uani 1 1 d . . . . .
C386 C 0.6086(3) -0.1220(14) 0.9067(6) 0.088(6) Uani 1 1 d . . . . .
H386 H 0.606743 -0.099158 0.885054 0.106 Uiso 1 1 calc R U . . .
C364 C 0.5630(5) -0.2566(18) 0.5912(6) 0.114(10) Uani 1 1 d . . . . .
H364 H 0.556370 -0.293368 0.574901 0.137 Uiso 1 1 calc R U . . .
C385 C 0.6106(3) -0.2150(18) 0.9124(8) 0.101(8) Uani 1 1 d . . . . .
H385 H 0.610024 -0.254591 0.894456 0.122 Uiso 1 1 calc R U . . .
C375 C 0.6059(4) 0.1525(15) 0.8389(6) 0.100(8) Uani 1 1 d . . . . .
H375 H 0.608298 0.090522 0.840406 0.120 Uiso 1 1 calc R U . . .
C382 C 0.5908(4) 0.3471(14) 1.0049(5) 0.096(8) Uani 1 1 d . . . . .
H382 H 0.588004 0.408641 1.002973 0.115 Uiso 1 1 calc R U . . .
C318 C 0.2788(3) 0.7758(15) 0.2522(6) 0.090(7) Uani 1 1 d . . . . .
H318 H 0.278143 0.737073 0.233976 0.108 Uiso 1 1 calc R U . . .
C388 C 0.6134(4) -0.1033(16) 0.9615(8) 0.115(9) Uani 1 1 d . . . . .
H388 H 0.615331 -0.065893 0.980209 0.138 Uiso 1 1 calc R U . . .
C328 C 0.3863(4) 0.3293(16) 0.2808(5) 0.100(8) Uani 1 1 d . . . . .
H328 H 0.374168 0.339775 0.273526 0.120 Uiso 1 1 calc R U . . .
C3A C 0.5486(3) 0.3266(16) 0.7711(6) 0.048(5) Uani 0.4552 1 d D U P . .
H3A H 0.556048 0.370129 0.782893 0.058 Uiso 0.4552 1 calc R U P . .
C9A C 0.5249(3) 0.6016(15) 0.7569(7) 0.064(6) Uani 0.4552 1 d D U P . .
H9A H 0.521138 0.640601 0.772232 0.076 Uiso 0.4552 1 calc R U P . .
C321 C 0.3443(3) 0.5627(19) 0.3122(6) 0.096(7) Uani 1 1 d . . . . .
C4A C 0.5345(4) 0.3552(13) 0.7472(8) 0.062(6) Uani 0.4552 1 d D U P . .
C313 C 0.2758(4) 1.1463(17) 0.1819(6) 0.121(10) Uani 1 1 d . . . . .
H313 H 0.278401 1.084527 0.183744 0.145 Uiso 1 1 calc R U . . .
C312 C 0.2754(5) 1.1906(15) 0.1515(8) 0.134(12) Uani 1 1 d . . . . .
H312 H 0.278739 1.159254 0.133658 0.160 Uiso 1 1 calc R U . . .
C303 C 0.2641(4) 1.2033(18) 0.3199(8) 0.119(11) Uani 1 1 d . . . . .
N307 N 0.3089(3) 0.5926(18) 0.2998(9) 0.144(11) Uani 1 1 d D . . . .
C395 C 0.6977(4) -0.4485(18) 0.9817(7) 0.102(8) Uani 1 1 d . . . . .
C7A C 0.5319(4) 0.4535(13) 0.7408(6) 0.064(5) Uani 0.4552 1 d D U P . .
C401 C 0.7648(5) -0.300(2) 1.0525(9) 0.145(13) Uani 1 1 d . . . . .
H401 H 0.777148 -0.307720 1.055552 0.174 Uiso 1 1 calc R U . . .
C1 C 0.5545(4) -0.1864(19) 0.6043(8) 0.120(10) Uani 1 1 d . . . . .
H1 H 0.542082 -0.181384 0.599593 0.144 Uiso 1 1 calc R U . . .
C406 C 0.7444(5) -0.635(2) 0.9719(7) 0.119(10) Uani 1 1 d . . . . .
H406 H 0.751849 -0.600084 0.987608 0.143 Uiso 1 1 calc R U . . .
C8A C 0.5265(3) 0.5110(16) 0.7635(5) 0.062(6) Uani 0.4552 1 d D U P . .
C324 C 0.3636(3) 0.5459(17) 0.3213(6) 0.093(7) Uani 1 1 d . . . . .
C317 C 0.2781(4) 0.8701(17) 0.2482(7) 0.107(8) Uani 1 1 d . . . . .
H317 H 0.277379 0.894542 0.226952 0.128 Uiso 1 1 calc R U . . .
C319 C 0.3160(4) 0.541(3) 0.2767(11) 0.168(17) Uani 1 1 d . . . . .
H319 H 0.309027 0.521465 0.256856 0.202 Uiso 1 1 calc R U . K 4
C383 C 0.5944(5) 0.2224(19) 1.0342(6) 0.144(13) Uani 1 1 d . . . . .
H383 H 0.593466 0.191540 1.053740 0.173 Uiso 1 1 calc R U . . .
C315 C 0.2793(4) 0.8851(18) 0.3045(9) 0.131(12) Uani 1 1 d . . . . .
H315 H 0.278348 0.920089 0.323088 0.157 Uiso 1 1 calc R U . . .
C403 C 0.7251(4) -0.739(2) 0.9268(9) 0.128(11) Uani 1 1 d . . . . .
H403 H 0.718260 -0.767691 0.908503 0.153 Uiso 1 1 calc R U . . .
C359 C 0.4875(5) 0.120(2) 0.6430(9) 0.132(12) Uani 1 1 d . . . . .
H359 H 0.481971 0.155918 0.657027 0.158 Uiso 1 1 calc R U . . .
C314 C 0.2817(4) 0.795(2) 0.3071(10) 0.145(13) Uani 1 1 d . . . . .
H314 H 0.284426 0.769235 0.328249 0.174 Uiso 1 1 calc R U . . .
C11A C 0.5341(4) 0.5788(17) 0.7053(7) 0.070(7) Uani 0.4552 1 d D U P . .
H11A H 0.536466 0.601998 0.685224 0.084 Uiso 0.4552 1 calc R U P . .
C390 C 0.6524(4) -0.360(2) 0.9841(14) 0.20(3) Uani 1 1 d . . . . .
H390 H 0.647264 -0.324765 0.998774 0.244 Uiso 1 1 calc R U . . .
C304 C 0.2644(6) 1.1616(15) 0.3477(8) 0.148(14) Uani 1 1 d . . . . .
H304 H 0.268178 1.101513 0.350073 0.178 Uiso 1 1 calc R U . . .
C391 C 0.6704(4) -0.368(2) 0.9897(10) 0.147(14) Uani 1 1 d . . . . .
H391 H 0.677365 -0.329105 1.004556 0.176 Uiso 1 1 calc R U . . .
C301 C 0.2541(5) 1.3376(17) 0.3413(8) 0.127(11) Uani 1 1 d . . . . .
H301 H 0.249263 1.395703 0.337752 0.152 Uiso 1 1 calc R U . . .
C393 C 0.6675(4) -0.475(2) 0.9467(9) 0.127(11) Uani 1 1 d . . . . .
H393 H 0.671871 -0.516986 0.933282 0.152 Uiso 1 1 calc R U . . .
C10A C 0.5289(4) 0.6349(17) 0.7281(7) 0.069(7) Uani 0.4552 1 d D U P . .
H10A H 0.528141 0.697092 0.724032 0.083 Uiso 0.4552 1 calc R U P . .
C12A C 0.5358(3) 0.4880(16) 0.7119(6) 0.057(5) Uani 0.4552 1 d D U P . .
C404 C 0.7175(6) -0.666(2) 0.9429(8) 0.136(12) Uani 1 1 d . . . . .
H404 H 0.705237 -0.656713 0.938636 0.163 Uiso 1 1 calc R U . . .
C13A C 0.5076(4) 0.3239(17) 0.7064(8) 0.065(7) Uani 0.4552 1 d D U P . .
H13A H 0.502644 0.377880 0.714891 0.078 Uiso 0.4552 1 calc R U P . .
H13B H 0.511738 0.340446 0.685985 0.078 Uiso 0.4552 1 calc R U P . .
C14A C 0.5158(6) 0.528(3) 0.8137(10) 0.090(11) Uani 0.4552 1 d D U P . .
H14A H 0.525127 0.544361 0.831898 0.135 Uiso 0.4552 1 calc . U P . .
H14B H 0.506549 0.495900 0.822297 0.135 Uiso 0.4552 1 calc . U P . .
H14C H 0.510851 0.581533 0.802274 0.135 Uiso 0.4552 1 calc . U P . .
C323 C 0.3196(5) 0.628(3) 0.3228(11) 0.18(2) Uani 1 1 d . . . . .
H323 H 0.314607 0.661246 0.338206 0.210 Uiso 1 1 calc R U . . .
C305 C 0.2589(7) 1.208(2) 0.3747(13) 0.22(2) Uani 1 1 d . . . . .
H305 H 0.257460 1.176237 0.393828 0.262 Uiso 1 1 calc R U . . .
C322 C 0.3368(5) 0.625(2) 0.3279(11) 0.175(19) Uani 1 1 d . . . . .
H322 H 0.343627 0.665760 0.342399 0.210 Uiso 1 1 calc R U . . .
C320 C 0.3345(4) 0.520(2) 0.2849(9) 0.136(12) Uani 1 1 d . . . . .
H320 H 0.339730 0.478900 0.272238 0.163 Uiso 1 1 calc R U . . .
C499 C 0.7288(4) -0.305(4) 1.0528(11) 0.099(13) Uani 0.53(4) 1 d D U P L 1
H499 H 0.716790 -0.313068 1.054152 0.119 Uiso 0.53(4) 1 calc R U P L 1
C333 C 0.3942(4) 0.697(3) 0.3923(8) 0.091(10) Uani 0.60(3) 1 d D U P C 1
H333 H 0.382301 0.689340 0.394549 0.109 Uiso 0.60(3) 1 calc R U P C 1
I305 I 0.27167(7) 0.5301(4) 0.2288(2) 0.207(4) Uani 0.6396 1 d D . P I 2
Zn33 Zn 0.28242(16) 0.6035(7) 0.2825(3) 0.210(8) Uani 0.6396 1 d D . P I 2
I306 I 0.27061(9) 0.5596(4) 0.3331(3) 0.251(5) Uani 0.6396 1 d D . P I 2
I418 I 0.60469(8) -0.4624(5) 0.8888(3) 0.140(3) Uani 0.389(3) 1 d D . P G 2
Zn49 Zn 0.61570(16) -0.3866(8) 0.9425(4) 0.130(7) Uani 0.389(3) 1 d D . P G 2
I417 I 0.60413(12) -0.4384(8) 0.9921(4) 0.215(6) Uani 0.389(3) 1 d D . P G 2
I314 I 0.59054(15) 0.4959(5) 0.7666(2) 0.171(5) Uani 0.5259 1 d D . P B 2
Zn37 Zn 0.60532(9) 0.3485(5) 0.76327(19) 0.077(5) Uani 0.5259 1 d D . P B 2
I313 I 0.63701(7) 0.3375(7) 0.75798(18) 0.0995(17) Uani 0.5259 1 d D . P B 2
Zn44 Zn 0.43730(10) 0.8485(6) 0.4441(2) 0.071(5) Uani 0.45 1 d D . P C 2
I407 I 0.42132(8) 0.9955(4) 0.44556(15) 0.0916(19) Uani 0.45 1 d D . P C 2
I408 I 0.46851(7) 0.8317(8) 0.4353(2) 0.123(4) Uani 0.45 1 d D . P C 2
I309 I 0.39723(12) 0.9668(5) 0.73599(19) 0.1031(16) Uani 0.5402 1 d D . P A 2
Zn35 Zn 0.42196(9) 0.8552(6) 0.75425(18) 0.065(3) Uani 0.5402 1 d D . P A 2
I310 I 0.45168(11) 0.8936(6) 0.78569(12) 0.130(4) Uani 0.5402 1 d D . P A 2
I401 I 0.2252(2) 1.4677(9) 0.3876(2) 0.169(6) Uani 0.3045 1 d D . P H 2
Zn41 Zn 0.2503(2) 1.3671(12) 0.4130(4) 0.157(13) Uani 0.3045 1 d D . P H 2
I402 I 0.2813(2) 1.4120(8) 0.43782(19) 0.162(7) Uani 0.3045 1 d D . P H 2
I303 I 0.25613(11) 1.4889(4) 0.1124(4) 0.125(3) Uani 0.46(3) 1 d D . P F 2
Zn32 Zn 0.27168(13) 1.3413(8) 0.1042(3) 0.092(6) Uani 0.46(3) 1 d D . P F 2
I304 I 0.30232(12) 1.3322(10) 0.0928(3) 0.110(3) Uani 0.46(3) 1 d D . P F 2
I505 I 0.2788(3) 0.5481(18) 0.2192(5) 0.080 Uiso 0.0749 1 d D U P I 3
I506 I 0.2772(3) 0.5325(18) 0.3294(5) 0.080 Uiso 0.0749 1 d D U P I 3
Zn53 Zn 0.2859(9) 0.597(4) 0.2780(6) 0.080 Uiso 0.0749 1 d D U P I 3
I518 I 0.6098(2) -0.4515(13) 0.8741(4) 0.080 Uiso 0.104(3) 1 d D U P G 3
I517 I 0.6084(2) -0.4486(15) 0.9819(4) 0.080 Uiso 0.104(3) 1 d D U P G 3
Zn59 Zn 0.6195(5) -0.395(3) 0.9319(5) 0.080 Uiso 0.104(3) 1 d D U P G 3
I501 I 0.2109(5) 1.443(3) 0.3634(11) 0.080 Uiso 0.0319 1 d D U P H 3
I502 I 0.2605(6) 1.456(3) 0.4324(10) 0.080 Uiso 0.0319 1 d D U P H 3
Zn51 Zn 0.2377(4) 1.365(4) 0.3950(12) 0.080 Uiso 0.0319 1 d D U P H 3
C15A C 0.5463(7) 0.461(3) 0.6624(11) 0.107(15) Uani 0.4552 1 d D U P . .
H15A H 0.557118 0.495421 0.668253 0.160 Uiso 0.4552 1 calc . U P . .
H15B H 0.536940 0.499994 0.651115 0.160 Uiso 0.4552 1 calc . U P . .
H15C H 0.548127 0.412102 0.647825 0.160 Uiso 0.4552 1 calc . U P . .
I415 I 0.56112(18) 0.4726(7) 1.0568(3) 0.144(5) Uani 0.33 1 d D . P E 2
Zn48 Zn 0.5869(2) 0.3694(15) 1.0753(4) 0.147(13) Uani 0.33 1 d D . P E 2
I416 I 0.61683(18) 0.4036(12) 1.1084(3) 0.145(6) Uani 0.33 1 d D . P E 2
I516 I 0.6185(4) 0.395(2) 1.1326(8) 0.080 Uiso 0.05 1 d D U P E 3
I515 I 0.5760(4) 0.495(3) 1.0684(9) 0.080 Uiso 0.05 1 d D U P E 3
Zn58 Zn 0.5979(9) 0.369(4) 1.0790(14) 0.080 Uiso 0.05 1 d D U P E 3
I412 I 0.4350(5) 0.017(3) 0.6328(13) 0.080 Uiso 0.024(3) 1 d D U P D 2
Zn46 Zn 0.4524(3) 0.1036(14) 0.5985(7) 0.080 Uiso 0.024(3) 1 d D U P D 2
I411 I 0.4478(6) 0.079(3) 0.5377(7) 0.080 Uiso 0.024(3) 1 d D U P D 2
C332 C 0.4049(5) 0.749(3) 0.4132(8) 0.098(10) Uani 0.60(3) 1 d D U P C 1
H332 H 0.400795 0.772932 0.431521 0.118 Uiso 0.60(3) 1 calc R U P C 1
C500 C 0.7391(4) -0.251(3) 1.0753(11) 0.093(12) Uani 0.53(4) 1 d D U P L 1
H500 H 0.734758 -0.223653 1.092916 0.112 Uiso 0.53(4) 1 calc R U P L 1
C433 C 0.3958(6) 0.746(3) 0.3704(13) 0.094(12) Uani 0.40(3) 1 d D U P C 2
H433 H 0.385265 0.769039 0.357870 0.113 Uiso 0.40(3) 1 calc R U P C 2
C432 C 0.4057(6) 0.799(3) 0.3925(12) 0.090(12) Uani 0.40(3) 1 d D U P C 2
H432 H 0.401598 0.856046 0.396980 0.108 Uiso 0.40(3) 1 calc R U P C 2
C399 C 0.7303(5) -0.259(3) 1.0309(12) 0.102(13) Uani 0.47(4) 1 d D U P L 2
H399 H 0.720712 -0.235114 1.016075 0.123 Uiso 0.47(4) 1 calc R U P L 2
C400 C 0.7394(5) -0.208(3) 1.0562(14) 0.111(14) Uani 0.47(4) 1 d D U P L 2
H400 H 0.734354 -0.156275 1.063780 0.133 Uiso 0.47(4) 1 calc R U P L 2
C803 C 0.4789(7) 0.750(6) 0.6521(14) 0.080 Uiso 0.1953 1 d D U P . .
H80A H 0.474145 0.775981 0.670614 0.096 Uiso 0.1953 1 calc R U P . .
H80B H 0.473708 0.690315 0.647553 0.096 Uiso 0.1953 1 calc R U P . .
C802 C 0.4989(8) 0.742(6) 0.6618(12) 0.080 Uiso 0.1953 1 d D U P . .
H80C H 0.503896 0.800147 0.669418 0.096 Uiso 0.1953 1 calc R U P . .
H80D H 0.501731 0.699109 0.680183 0.096 Uiso 0.1953 1 calc R U P . .
C801 C 0.5074(7) 0.710(5) 0.6332(16) 0.080 Uiso 0.1953 1 d D U P . .
H80E H 0.503855 0.647310 0.627834 0.096 Uiso 0.1953 1 calc R U P . .
H80F H 0.520294 0.711076 0.639892 0.096 Uiso 0.1953 1 calc R U P . .
C806 C 0.5019(7) 0.768(5) 0.6029(14) 0.080 Uiso 0.1953 1 d D U P . .
H80G H 0.506822 0.743303 0.584407 0.096 Uiso 0.1953 1 calc R U P . .
H80H H 0.506761 0.828789 0.607410 0.096 Uiso 0.1953 1 calc R U P . .
C805 C 0.4819(8) 0.774(6) 0.5932(12) 0.080 Uiso 0.1953 1 d D U P . .
H80I H 0.477097 0.713915 0.586915 0.096 Uiso 0.1953 1 calc R U P . .
H80J H 0.478733 0.813515 0.574052 0.096 Uiso 0.1953 1 calc R U P . .
C804 C 0.4737(8) 0.809(5) 0.6217(16) 0.080 Uiso 0.1953 1 d D U P . .
H80K H 0.460786 0.810541 0.615229 0.096 Uiso 0.1953 1 calc R U P . .
H80L H 0.477772 0.871047 0.626946 0.096 Uiso 0.1953 1 calc R U P . .

loop_
_atom_site_aniso_label
_atom_site_aniso_U_11
_atom_site_aniso_U_22
_atom_site_aniso_U_33
_atom_site_aniso_U_23
_atom_site_aniso_U_13
_atom_site_aniso_U_12
I410 0.108(4) 0.097(6) 0.130(6) -0.064(4) 0.038(4) -0.035(4)
I414 0.138(3) 0.054(3) 0.068(3) 0.004(2) 0.036(2) -0.003(2)
I307 0.575(16) 0.058(4) 0.041(2) 0.006(2) 0.063(4) 0.026(5)
I311 0.1326(16) 0.0782(12) 0.1432(18) -0.0517(12) -0.0115(13) 0.0023(11)
I312 0.1602(18) 0.0642(10) 0.152(2) -0.0035(11) 0.0540(14) -0.0189(11)
I409 0.295(10) 0.075(4) 0.086(4) 0.052(3) 0.101(4) 0.051(5)
I316 0.124(2) 0.082(2) 0.084(3) -0.027(2) 0.040(2) -0.0282(18)
I308 0.272(9) 0.165(7) 0.063(4) 0.015(4) 0.020(4) -0.103(6)
I315 0.130(3) 0.055(2) 0.095(3) 0.0093(17) 0.029(2) 0.009(2)
I413 0.258(12) 0.152(9) 0.164(10) 0.009(7) 0.011(7) -0.064(8)
I404 0.156(6) 0.173(6) 0.106(7) 0.027(5) -0.013(4) -0.049(4)
I403 0.268(5) 0.076(2) 0.054(5) 0.002(2) 0.049(3) 0.011(3)
I318 0.080(2) 0.0441(15) 0.098(2) -0.0115(15) 0.0118(16) -0.0005(13)
I302 0.152(3) 0.089(3) 0.155(5) -0.009(3) 0.041(3) -0.025(2)
I301 0.223(4) 0.080(2) 0.081(3) 0.014(2) 0.061(3) 0.037(3)
I317 0.132(3) 0.0453(16) 0.099(2) 0.0166(14) 0.0339(19) 0.0059(17)
Zn45 0.33(2) 0.057(8) 0.054(8) -0.022(6) 0.055(9) -0.037(9)
Zn34 0.286(17) 0.062(11) 0.031(6) 0.002(6) 0.032(6) -0.031(9)
Zn38 0.103(4) 0.047(4) 0.063(5) -0.006(3) 0.030(3) -0.003(3)
Zn47 0.31(2) 0.065(12) 0.030(6) -0.004(6) 0.030(7) -0.021(10)
I405 0.069(3) 0.049(3) 0.114(4) -0.019(3) 0.016(3) 0.000(2)
Zn36 0.123(3) 0.0490(16) 0.112(3) -0.0120(16) 0.0102(19) -0.0108(16)
I406 0.110(5) 0.049(3) 0.101(4) 0.003(3) 0.041(3) -0.007(3)
Zn42 0.249(19) 0.067(10) 0.100(10) -0.006(7) 0.002(9) -0.047(9)
Zn31 0.186(8) 0.051(4) 0.117(7) 0.003(4) 0.037(5) 0.015(5)
Zn39 0.089(5) 0.040(3) 0.082(4) 0.001(3) 0.015(3) -0.001(3)
Zn43 0.047(5) 0.035(6) 0.086(6) -0.003(4) 0.013(4) 0.001(4)
N321 0.136(16) 0.067(11) 0.034(7) 0.002(7) 0.023(8) -0.005(10)
N320 0.124(14) 0.058(10) 0.034(7) 0.001(6) 0.009(8) 0.025(10)
N314 0.126(13) 0.043(8) 0.036(6) -0.003(6) 0.030(7) 0.001(8)
N315 0.123(13) 0.030(7) 0.054(8) 0.008(6) 0.011(8) -0.009(8)
N311 0.090(12) 0.077(11) 0.047(8) -0.004(7) 0.004(7) -0.013(9)
N322 0.147(16) 0.042(9) 0.058(9) -0.006(7) 0.024(9) 0.002(9)
N317 0.148(15) 0.041(8) 0.047(8) 0.010(6) 0.026(8) -0.004(9)
N310 0.116(13) 0.051(9) 0.051(8) 0.000(7) 0.022(8) -0.005(9)
N324 0.107(13) 0.070(11) 0.054(8) -0.017(8) 0.017(8) -0.003(10)
N316 0.142(14) 0.031(7) 0.038(7) -0.011(5) 0.028(7) -0.010(8)
N319 0.137(16) 0.039(9) 0.089(13) 0.004(9) -0.001(11) 0.004(10)
N329 0.20(2) 0.065(11) 0.039(8) -0.008(7) 0.041(10) -0.004(12)
N313 0.145(15) 0.043(9) 0.051(8) -0.004(7) 0.020(9) -0.016(9)
N326 0.144(15) 0.035(8) 0.049(8) -0.003(6) 0.021(8) -0.015(9)
N318 0.120(14) 0.069(12) 0.079(12) -0.013(10) 0.025(10) -0.003(10)
N327 0.161(17) 0.034(8) 0.070(10) -0.022(7) 0.033(10) -0.013(9)
N333 0.085(12) 0.075(12) 0.100(14) -0.011(10) 0.015(10) -0.013(10)
N303 0.110(14) 0.054(10) 0.112(16) -0.033(11) 0.032(12) -0.020(9)
N328 0.124(14) 0.073(11) 0.058(9) -0.026(8) 0.023(9) -0.028(10)
N304 0.128(15) 0.044(10) 0.107(15) -0.030(10) 0.029(11) -0.011(10)
C361 0.105(16) 0.064(12) 0.048(9) -0.001(9) 0.023(10) -0.009(11)
N323 0.091(12) 0.091(14) 0.060(10) -0.007(9) 0.009(9) 0.003(11)
C352 0.098(14) 0.045(10) 0.067(11) -0.011(9) 0.009(10) -0.001(10)
N302 0.126(15) 0.042(9) 0.096(13) -0.012(9) 0.032(11) -0.011(9)
C362 0.129(18) 0.058(12) 0.038(8) 0.004(8) 0.024(10) 0.008(12)
N325 0.133(15) 0.052(10) 0.074(10) -0.036(8) 0.018(10) -0.004(9)
N334 0.112(14) 0.063(11) 0.094(13) -0.007(10) 0.023(11) 0.004(11)
C342 0.092(12) 0.063(11) 0.034(7) 0.001(7) 0.025(7) 0.000(9)
C339 0.098(13) 0.041(9) 0.052(9) -0.004(7) 0.011(8) -0.010(9)
N335 0.097(14) 0.095(15) 0.099(14) -0.020(12) 0.015(11) -0.013(11)
C379 0.106(14) 0.057(11) 0.049(9) 0.007(8) 0.029(9) -0.009(10)
C327 0.093(14) 0.055(11) 0.049(9) -0.008(8) 0.021(9) -0.002(10)
C344 0.077(12) 0.063(12) 0.056(10) 0.008(8) 0.017(8) -0.014(9)
C363 0.128(18) 0.048(11) 0.048(10) 0.006(8) 0.010(11) -0.008(12)
N336 0.19(3) 0.047(11) 0.116(17) 0.000(11) 0.049(16) -0.023(14)
C387 0.111(16) 0.056(12) 0.076(13) 0.011(10) 0.009(11) -0.014(11)
N308 0.154(19) 0.062(12) 0.082(13) -0.021(9) -0.032(13) 0.024(13)
C378 0.110(15) 0.032(9) 0.058(10) -0.011(7) 0.021(9) -0.026(9)
C343 0.17(2) 0.035(9) 0.040(9) -0.025(7) 0.025(10) -0.020(11)
C369 0.122(18) 0.051(11) 0.052(10) -0.011(8) 0.006(10) -0.005(11)
N301 0.21(2) 0.042(10) 0.120(17) -0.017(11) 0.052(16) 0.001(13)
N306 0.107(16) 0.059(13) 0.18(3) 0.005(15) 0.019(16) 0.007(11)
C350 0.141(19) 0.038(10) 0.065(12) -0.024(9) 0.014(11) 0.003(11)
C325 0.085(13) 0.046(10) 0.073(12) -0.025(9) 0.009(10) -0.002(10)
C377 0.105(14) 0.064(12) 0.047(9) -0.011(8) 0.023(9) -0.006(10)
C360 0.14(2) 0.058(12) 0.051(10) -0.006(9) 0.023(11) -0.002(12)
N312 0.145(17) 0.050(9) 0.055(9) -0.021(7) 0.010(9) 0.005(10)
C337 0.14(2) 0.080(15) 0.043(9) 0.008(9) 0.007(11) 0.011(14)
N305 0.129(16) 0.043(10) 0.132(17) -0.021(10) 0.052(13) -0.010(10)
C365 0.17(2) 0.043(11) 0.052(10) -0.004(8) 0.032(12) 0.012(13)
C367 0.16(2) 0.070(15) 0.089(16) -0.031(12) 0.072(17) -0.006(16)
N332 0.115(17) 0.086(15) 0.118(17) 0.023(13) 0.020(13) -0.002(13)
N330 0.079(12) 0.089(15) 0.14(2) 0.005(15) 0.023(13) 0.009(11)
C366 0.17(3) 0.066(14) 0.058(12) 0.015(10) -0.019(14) -0.015(16)
C338 0.125(17) 0.066(13) 0.048(9) 0.000(9) 0.012(10) -0.012(12)
C349 0.18(2) 0.037(10) 0.051(10) -0.001(8) 0.019(12) -0.002(12)
C357 0.086(14) 0.082(15) 0.062(11) 0.002(10) 0.013(10) -0.010(11)
N309 0.136(18) 0.069(12) 0.078(12) -0.007(9) 0.019(11) -0.003(12)
C316 0.118(18) 0.063(14) 0.083(15) -0.018(12) 0.007(13) -0.005(13)
C354 0.136(18) 0.051(11) 0.055(10) -0.022(9) 0.016(11) -0.014(11)
C346 0.24(3) 0.044(10) 0.031(8) 0.001(7) 0.047(12) -0.006(14)
O3A 0.056(12) 0.044(9) 0.074(10) 0.007(8) 0.005(9) -0.005(9)
C331 0.114(17) 0.060(12) 0.055(10) -0.014(9) 0.015(10) 0.001(12)
C334 0.123(19) 0.059(13) 0.065(12) -0.020(10) -0.011(12) -0.018(13)
C371 0.15(2) 0.061(13) 0.082(14) -0.026(11) -0.013(14) 0.033(14)
C398 0.086(16) 0.066(14) 0.111(18) 0.005(13) -0.002(13) -0.009(12)
C351 0.117(17) 0.050(11) 0.082(14) 0.006(10) 0.018(12) 0.016(11)
C326 0.114(17) 0.051(11) 0.059(11) -0.006(9) 0.005(11) 0.006(12)
C373 0.17(2) 0.047(12) 0.072(13) -0.012(10) 0.032(14) 0.010(13)
C372 0.16(2) 0.076(14) 0.048(10) -0.015(10) 0.029(11) -0.010(14)
C347 0.25(3) 0.046(11) 0.062(12) 0.008(9) 0.086(16) -0.004(15)
C374 0.136(18) 0.046(11) 0.067(12) -0.004(9) 0.031(11) -0.021(11)
C308 0.13(2) 0.045(12) 0.14(2) 0.038(14) 0.038(17) 0.007(12)
C368 0.15(2) 0.087(16) 0.044(9) -0.029(10) 0.028(11) -0.019(14)
C348 0.21(3) 0.059(13) 0.035(8) 0.019(8) 0.032(12) 0.018(15)
C356 0.088(15) 0.096(17) 0.069(13) -0.014(11) 0.008(11) -0.004(13)
C381 0.16(2) 0.072(15) 0.062(12) -0.013(11) 0.027(13) -0.011(15)
C345 0.123(16) 0.072(13) 0.048(10) -0.021(9) 0.042(10) -0.013(12)
C376 0.19(3) 0.062(14) 0.065(12) -0.036(11) 0.049(14) -0.033(15)
N331 0.120(19) 0.073(15) 0.16(2) -0.008(15) 0.008(17) 0.004(14)
O2A 0.129(18) 0.036(10) 0.062(10) -0.018(7) 0.005(10) 0.004(11)
C370 0.15(2) 0.072(15) 0.059(12) -0.020(10) 0.004(13) 0.000(15)
O1A 0.127(14) 0.049(12) 0.038(11) -0.034(10) 0.025(9) -0.045(12)
C310 0.18(3) 0.052(13) 0.099(17) 0.006(12) 0.050(17) 0.031(15)
C380 0.143(18) 0.058(12) 0.047(9) -0.023(8) 0.034(10) -0.024(12)
C384 0.25(3) 0.040(10) 0.035(8) -0.006(7) 0.040(13) -0.013(14)
C1A 0.094(14) 0.038(10) 0.047(12) 0.005(9) 0.049(9) -0.003(8)
C329 0.12(2) 0.075(16) 0.117(19) -0.060(15) 0.034(16) -0.032(15)
C309 0.101(16) 0.049(12) 0.112(18) -0.002(11) 0.020(13) -0.012(11)
C394 0.093(19) 0.12(3) 0.14(3) -0.03(2) -0.021(17) -0.017(18)
C336 0.19(3) 0.084(17) 0.059(12) -0.023(12) 0.007(14) -0.026(17)
C396 0.081(16) 0.076(16) 0.14(2) -0.002(15) 0.015(14) 0.003(13)
C330 0.134(19) 0.046(11) 0.082(14) 0.026(10) 0.014(13) 0.005(12)
C341 0.26(3) 0.034(10) 0.059(12) 0.005(9) 0.048(15) 0.004(15)
C2A 0.096(15) 0.036(9) 0.050(12) 0.016(8) 0.035(10) -0.002(8)
C389 0.102(18) 0.087(18) 0.104(19) -0.010(15) 0.003(14) -0.018(14)
C402 0.12(2) 0.11(2) 0.15(3) -0.04(2) 0.041(19) 0.013(19)
C306 0.105(16) 0.064(14) 0.084(15) -0.029(12) 0.011(12) -0.008(12)
C6A 0.106(15) 0.030(7) 0.053(12) -0.008(9) 0.036(10) -0.005(9)
C335 0.18(3) 0.086(18) 0.093(17) -0.071(15) 0.045(17) -0.049(18)
C307 0.094(15) 0.067(14) 0.088(14) -0.006(11) 0.027(11) -0.019(11)
C353 0.16(2) 0.055(13) 0.081(14) 0.006(11) 0.043(14) 0.005(13)
C392 0.11(2) 0.079(17) 0.14(2) 0.034(17) 0.031(17) 0.002(16)
C358 0.16(2) 0.086(18) 0.067(13) -0.034(12) 0.025(14) -0.003(17)
C407 0.17(3) 0.051(14) 0.15(3) 0.014(16) 0.07(2) 0.044(17)
C311 0.16(2) 0.046(13) 0.13(2) -0.007(14) 0.005(18) -0.015(14)
C340 0.22(3) 0.048(11) 0.041(9) 0.004(8) 0.045(13) 0.002(14)
C405 0.14(2) 0.074(17) 0.12(2) -0.013(15) 0.067(19) -0.035(18)
C302 0.13(2) 0.068(14) 0.092(16) 0.005(12) 0.030(14) 0.002(13)
C355 0.14(2) 0.104(19) 0.042(10) 0.004(11) 0.007(12) -0.018(17)
C5A 0.106(13) 0.032(8) 0.053(12) -0.010(7) 0.017(10) -0.008(8)
C397 0.074(14) 0.077(16) 0.117(19) 0.002(14) 0.011(13) 0.002(12)
C386 0.133(19) 0.051(12) 0.084(14) -0.013(10) 0.028(13) 0.011(12)
C364 0.18(3) 0.081(18) 0.077(15) -0.039(13) 0.020(17) -0.022(19)
C385 0.108(18) 0.079(17) 0.12(2) -0.035(16) 0.031(16) -0.013(14)
C375 0.17(2) 0.051(12) 0.079(14) 0.007(10) 0.033(15) -0.021(14)
C382 0.19(2) 0.050(12) 0.052(10) -0.004(9) 0.031(13) -0.012(14)
C318 0.127(19) 0.053(13) 0.090(16) -0.017(11) 0.017(14) 0.012(12)
C388 0.15(2) 0.055(14) 0.13(2) 0.019(14) 0.001(18) -0.022(15)
C328 0.16(2) 0.077(16) 0.063(12) 0.011(11) 0.013(13) -0.005(15)
C3A 0.082(12) 0.035(9) 0.035(10) 0.009(8) 0.032(8) -0.003(8)
C9A 0.065(17) 0.034(8) 0.082(13) -0.008(8) -0.013(12) 0.003(10)
C321 0.093(16) 0.100(19) 0.089(16) -0.019(14) -0.003(12) -0.022(14)
C4A 0.100(13) 0.028(7) 0.055(11) -0.006(6) 0.007(9) -0.002(7)
C313 0.23(3) 0.064(15) 0.084(16) -0.012(13) 0.064(19) -0.006(18)
C312 0.25(4) 0.042(13) 0.13(2) -0.022(14) 0.08(2) -0.018(17)
C303 0.14(2) 0.069(16) 0.16(3) -0.069(18) 0.07(2) -0.041(15)
N307 0.094(17) 0.095(18) 0.23(4) -0.01(2) -0.014(19) 0.021(14)
C395 0.109(19) 0.073(16) 0.12(2) -0.003(15) -0.003(15) 0.012(14)
C7A 0.092(15) 0.029(7) 0.066(9) -0.004(6) 0.002(9) -0.002(8)
C401 0.19(3) 0.071(18) 0.15(3) -0.016(19) -0.02(3) 0.01(2)
C1 0.13(2) 0.086(19) 0.14(3) -0.010(18) 0.006(18) -0.021(17)
C406 0.17(3) 0.09(2) 0.11(2) 0.027(16) 0.06(2) 0.01(2)
C8A 0.078(16) 0.035(8) 0.064(10) -0.009(7) -0.012(10) 0.006(10)
C324 0.121(19) 0.080(16) 0.075(14) -0.014(12) 0.005(13) -0.004(14)
C317 0.15(2) 0.068(15) 0.11(2) -0.018(14) 0.040(17) -0.016(15)
C319 0.10(2) 0.17(4) 0.21(4) -0.04(3) -0.04(2) -0.02(2)
C383 0.31(4) 0.09(2) 0.059(13) 0.010(13) 0.08(2) -0.01(2)
C315 0.16(3) 0.062(16) 0.16(3) -0.028(18) 0.00(2) 0.031(17)
C403 0.11(2) 0.11(2) 0.16(3) -0.05(2) -0.011(19) -0.003(18)
C359 0.13(3) 0.10(2) 0.16(3) -0.07(2) 0.03(2) -0.020(19)
C314 0.16(3) 0.09(2) 0.18(3) -0.05(2) 0.01(2) 0.01(2)
C11A 0.070(18) 0.043(8) 0.092(15) 0.011(8) 0.003(13) 0.001(10)
C390 0.10(2) 0.09(2) 0.39(7) -0.10(3) -0.03(3) 0.018(18)
C304 0.30(5) 0.030(12) 0.13(2) 0.016(13) 0.07(3) -0.006(18)
C391 0.09(2) 0.10(2) 0.23(4) -0.02(3) -0.02(2) 0.001(18)
C301 0.20(3) 0.055(15) 0.14(3) -0.008(16) 0.08(2) -0.006(17)
C393 0.10(2) 0.10(2) 0.18(3) -0.03(2) 0.03(2) -0.017(17)
C10A 0.065(17) 0.045(10) 0.089(14) 0.004(8) -0.012(12) 0.006(12)
C12A 0.055(14) 0.041(8) 0.067(10) 0.004(7) -0.010(9) -0.004(9)
C404 0.23(4) 0.08(2) 0.11(2) -0.008(17) 0.08(2) 0.01(2)
C13A 0.105(13) 0.022(10) 0.063(14) -0.013(10) 0.006(10) -0.021(9)
C14A 0.11(3) 0.07(2) 0.080(17) -0.039(16) 0.004(18) 0.00(2)
C323 0.11(2) 0.15(3) 0.25(5) -0.10(3) -0.03(3) -0.01(2)
C305 0.37(7) 0.06(2) 0.24(5) -0.02(3) 0.11(5) 0.03(3)
C322 0.14(3) 0.13(3) 0.22(4) -0.10(3) -0.05(3) 0.05(2)
C320 0.13(2) 0.10(2) 0.18(3) -0.05(2) 0.01(2) -0.030(18)
C499 0.069(18) 0.15(3) 0.08(2) -0.05(2) 0.014(17) -0.01(2)
C333 0.12(2) 0.08(2) 0.073(18) -0.019(16) 0.022(17) 0.018(18)
I305 0.110(4) 0.108(4) 0.382(11) -0.124(6) -0.011(5) -0.006(3)
Zn33 0.146(12) 0.058(6) 0.39(2) -0.020(8) -0.034(10) -0.002(6)
I306 0.133(4) 0.099(5) 0.504(15) 0.104(6) 0.009(7) -0.013(3)
I418 0.088(4) 0.091(5) 0.246(11) -0.054(6) 0.041(5) -0.015(3)
Zn49 0.093(10) 0.074(9) 0.22(2) 0.028(12) 0.036(11) 0.002(7)
I417 0.135(7) 0.159(9) 0.374(19) 0.065(10) 0.104(9) -0.013(6)
I314 0.406(12) 0.058(3) 0.051(2) 0.0098(19) 0.045(4) -0.010(4)
Zn37 0.102(6) 0.060(10) 0.071(8) -0.004(6) 0.019(5) -0.024(5)
I313 0.099(3) 0.123(5) 0.077(2) 0.008(2) 0.0158(19) -0.025(3)
Zn44 0.096(6) 0.062(11) 0.051(9) -0.006(7) -0.002(5) -0.020(6)
I407 0.156(4) 0.050(3) 0.060(3) -0.005(2) -0.002(2) -0.001(3)
I408 0.086(3) 0.187(9) 0.095(6) 0.060(5) 0.011(3) -0.010(4)
I309 0.211(4) 0.050(2) 0.067(3) 0.031(2) 0.073(3) 0.029(2)
Zn35 0.112(5) 0.046(5) 0.046(5) 0.011(3) 0.040(4) 0.006(4)
I310 0.254(9) 0.093(6) 0.061(3) -0.033(3) 0.077(4) -0.032(5)
I401 0.358(17) 0.072(5) 0.082(6) 0.013(5) 0.056(8) 0.031(7)
Zn41 0.27(3) 0.110(16) 0.140(17) -0.078(12) 0.159(18) -0.105(15)
I402 0.350(18) 0.086(7) 0.046(3) -0.016(3) 0.024(5) -0.085(8)
I303 0.266(6) 0.069(2) 0.043(5) 0.006(2) 0.038(3) -0.004(3)
Zn32 0.071(7) 0.076(11) 0.133(13) -0.008(8) 0.029(6) -0.020(5)
I304 0.086(4) 0.165(5) 0.076(4) 0.033(4) 0.004(3) -0.031(3)
C15A 0.12(3) 0.09(3) 0.123(19) 0.053(19) 0.07(2) 0.05(3)
I415 0.273(14) 0.085(6) 0.071(5) 0.008(4) 0.028(6) -0.012(6)
Zn48 0.32(3) 0.097(13) 0.046(8) -0.025(7) 0.075(11) -0.074(14)
I416 0.233(14) 0.136(7) 0.086(5) -0.060(4) 0.080(6) -0.062(8)
C332 0.14(2) 0.09(2) 0.068(18) -0.038(16) 0.004(18) 0.011(19)
C500 0.077(18) 0.13(3) 0.08(2) -0.06(2) 0.021(17) -0.013(19)
C433 0.12(3) 0.09(3) 0.07(2) -0.02(2) 0.00(2) 0.01(2)
C432 0.14(3) 0.06(2) 0.07(2) -0.040(18) 0.01(2) 0.02(2)
C399 0.08(2) 0.13(3) 0.09(2) -0.04(2) 0.02(2) -0.02(2)
C400 0.09(2) 0.14(3) 0.10(3) -0.05(2) 0.02(2) 0.00(2)

loop_
_atom_type_symbol
_atom_type_description
_atom_type_scat_dispersion_real
_atom_type_scat_dispersion_imag
_atom_type_scat_source
C C 0.0181 0.0091 'International Tables Vol C Tables 4.2.6.8 and 6.1.1.4'
H H 0.0000 0.0000 'International Tables Vol C Tables 4.2.6.8 and 6.1.1.4'
I I -0.3257 6.8362 'International Tables Vol C Tables 4.2.6.8 and 6.1.1.4'
N N 0.0311 0.0180 'International Tables Vol C Tables 4.2.6.8 and 6.1.1.4'
O O 0.0492 0.0322 'International Tables Vol C Tables 4.2.6.8 and 6.1.1.4'
Zn Zn -1.5491 0.6778 'International Tables Vol C Tables 4.2.6.8 and 6.1.1.4'

loop_
_exptl_crystal_face_index_h
_exptl_crystal_face_index_k
_exptl_crystal_face_index_l
_exptl_crystal_face_perp_dist
-2 0 -1 0.0535
2 0 1 0.0255
2 1 2 0.0641
-2 2 1 0.1004
2 -1 0 0.0551
-1 0 0 0.0458
1 0 0 0.0229
2 -1 2 0.0425
-2 -1 1 0.0709
0 0 -1 0.0433
0 0 1 0.0243
2 0 -1 0.0153
-2 0 1 0.0347

loop_
_geom_angle_atom_site_label_1
_geom_angle_atom_site_label_2
_geom_angle_atom_site_label_3
_geom_angle
_geom_angle_site_symmetry_1
_geom_angle_site_symmetry_3
_geom_angle_publ_flag
I410 Zn45 I409 125.3(7) . . ?
N311 Zn45 I410 106.7(7) 6_566 . ?
N311 Zn45 I409 110.3(8) 6_566 . ?
N317 Zn45 I410 107.5(8) . . ?
N317 Zn45 I409 106.5(7) . . ?
N317 Zn45 N311 96.9(8) . 6_566 ?
I308 Zn34 I307 123.9(5) . . ?
N313 Zn34 I307 107.0(6) . . ?
N313 Zn34 I308 106.2(7) . . ?
N312 Zn34 I307 105.1(7) . . ?
N312 Zn34 I308 110.1(7) . . ?
N312 Zn34 N313 102.5(8) . . ?
I315 Zn38 I316 126.5(4) . . ?
N329 Zn38 I316 103.3(8) . . ?
N329 Zn38 I315 111.7(7) . . ?
N329 Zn38 N323 97.1(8) . 6_556 ?
N323 Zn38 I316 109.1(6) 6_556 . ?
N323 Zn38 I315 105.2(7) 6_556 . ?
I413 Zn47 I414 128.3(6) . . ?
N324 Zn47 I414 104.7(7) . . ?
N324 Zn47 I413 108.6(8) . . ?
N325 Zn47 I414 107.4(7) . . ?
N325 Zn47 I413 103.3(8) . . ?
N325 Zn47 N324 101.7(8) . . ?
I312 Zn36 I311 120.66(15) . . ?
N319 Zn36 I311 107.2(6) . . ?
N319 Zn36 I312 108.1(6) . . ?
N319 Zn36 N318 102.6(7) . . ?
N318 Zn36 I311 109.9(5) . . ?
N318 Zn36 I312 106.9(5) . . ?
I404 Zn42 I403 126.6(7) . . ?
N335 Zn42 I404 112.9(8) 3_464 . ?
N335 Zn42 I403 99.0(9) 3_464 . ?
N305 Zn42 I404 105.0(8) . . ?
N305 Zn42 I403 110.3(8) . . ?
N305 Zn42 N335 100.2(10) . 3_464 ?
I301 Zn31 I302 126.8(4) . . ?
N336 Zn31 I302 108.1(9) 8_455 . ?
N336 Zn31 I301 102.1(8) 8_455 . ?
N301 Zn31 I302 108.9(9) . . ?
N301 Zn31 I301 109.8(8) . . ?
N301 Zn31 N336 96.8(9) . 8_455 ?
I317 Zn39 I318 121.8(3) . . ?
N330 Zn39 I318 108.1(8) . . ?
N330 Zn39 I317 109.0(8) . . ?
N331 Zn39 I318 104.4(8) . . ?
N331 Zn39 I317 111.7(9) . . ?
N331 Zn39 N330 99.6(9) . . ?
I405 Zn43 I406 120.2(4) . . ?
N306 Zn43 I405 111.2(9) . . ?
N306 Zn43 I406 107.3(10) . . ?
N307 Zn43 I405 107.0(10) . . ?
N307 Zn43 I406 111.2(12) . . ?
N307 Zn43 N306 97.7(10) . . ?
C360 N321 C361 112.2(19) . . ?
C362 N320 C360 115.8(18) . . ?
C344 N314 C342 114.2(14) . . ?
C343 N315 C342 118.6(15) . . ?
C329 N311 Zn45 118.2(13) . 6_565 ?
C329 N311 C330 119(2) . . ?
C329 N311 Zn35 117.7(13) . 6_565 ?
C330 N311 Zn45 122.1(16) . 6_565 ?
C330 N311 Zn35 122.7(16) . 6_565 ?
C361 N322 C362 115(2) . . ?
C347 N317 Zn45 117.2(14) . . ?
C347 N317 Zn35 120.1(13) . . ?
C348 N317 Zn45 123.9(13) . . ?
C348 N317 C347 118.7(17) . . ?
C348 N317 Zn35 121.1(12) . . ?
C325 N310 C326 113.9(19) . . ?
C367 N324 Zn47 121.0(14) . . ?
C367 N324 C371 118.0(18) . . ?
C367 N324 Zn37 121.1(14) . . ?
C371 N324 Zn47 120.9(16) . . ?
C371 N324 Zn37 120.8(16) . . ?
C344 N316 C343 113.3(14) . . ?
C355 N319 Zn36 123.3(17) . . ?
C355 N319 Zn46 113.9(18) . . ?
C359 N319 Zn36 119(2) . . ?
C359 N319 C355 118(3) . . ?
C359 N319 Zn46 128(2) . . ?
C382 N329 Zn38 122.2(15) . . ?
C382 N329 Zn48 123.9(17) . . ?
C382 N329 Zn58 125(3) . . ?
C383 N329 Zn38 122.5(15) . . ?
C383 N329 C382 115.2(18) . . ?
C383 N329 Zn48 120.6(16) . . ?
C383 N329 Zn58 116(2) . . ?
C337 N313 Zn34 124.3(14) . . ?
C337 N313 C341 115.9(17) . . ?
C337 N313 Zn44 123.6(14) . . ?
C341 N313 Zn34 119.1(14) . . ?
C341 N313 Zn44 119.7(14) . . ?
C379 N326 C377 116.8(16) . . ?
C350 N318 Zn36 118.7(13) . . ?
C350 N318 Zn46 106.1(15) . . ?
C354 N318 Zn36 123.0(16) . . ?
C354 N318 C350 118.2(19) . . ?
C354 N318 Zn46 135.0(19) . . ?
C378 N327 C377 118.6(17) . . ?
C396 N333 C395 115(2) . . ?
C306 N303 C307 119(2) . . ?
C379 N328 C378 112.8(16) . . ?
C307 N304 C308 115(2) . . ?
N321 C361 C363 114.2(19) . . ?
N322 C361 N321 126.5(19) . . ?
N322 C361 C363 119(2) . . ?
Zn38 N323 Zn58 14.8(9) 6 6 ?
C365 N323 Zn38 123.3(17) . 6 ?
C365 N323 C364 119(2) . . ?
C365 N323 Zn48 128.7(18) . 6 ?
C365 N323 Zn58 108.6(19) . 6 ?
C364 N323 Zn38 116.3(16) . 6 ?
C364 N323 Zn48 110.8(17) . 6 ?
C364 N323 Zn58 130.1(18) . 6 ?
Zn48 N323 Zn58 20.1(10) 6 6 ?
C351 C352 C344 121.5(18) . . ?
C351 C352 C353 117.1(19) . . ?
C353 C352 C344 121.4(18) . . ?
C308 N302 C306 116(2) . . ?
N320 C362 N322 125(2) . . ?
N320 C362 C369 116.7(19) . . ?
N322 C362 C369 118(2) . . ?
C372 N325 Zn47 124.2(15) . . ?
C372 N325 Zn37 124.9(15) . . ?
C376 N325 Zn47 122.6(14) . . ?
C376 N325 C372 112.6(19) . . ?
C376 N325 Zn37 122.0(14) . . ?
C397 N334 C396 113(2) . . ?
N314 C342 N315 120.2(14) . . ?
N314 C342 C339 119.6(14) . . ?
N315 C342 C339 120.1(16) . . ?
C338 C339 C342 123.1(17) . . ?
C338 C339 C340 117.3(17) . . ?
C340 C339 C342 119.6(17) . . ?
C401 N335 Zn42 119(2) . 3_536 ?
C401 N335 Zn32 121(2) . 3_536 ?
C401 N335 C500 119(3) . . ?
C401 N335 C400 116(3) . . ?
C500 N335 Zn42 117.5(17) . 3_536 ?
C500 N335 Zn32 115.0(17) . 3_536 ?
N326 C379 N328 126.0(18) . . ?
N326 C379 C387 121.4(17) . . ?
N328 C379 C387 112.6(16) . . ?
C331 C327 C325 120.5(18) . . ?
C331 C327 C328 118(2) . . ?
C328 C327 C325 122(2) . . ?
N314 C344 C352 114.1(16) . . ?
N316 C344 N314 128.0(18) . . ?
N316 C344 C352 117.6(15) . . ?
C366 C363 C361 119(2) . . ?
C366 C363 C1 118(2) . . ?
C1 C363 C361 122(2) . . ?
Zn31 N336 Zn51 35.7(11) 8_556 8_556 ?
C407 N336 Zn31 118(2) . 8_556 ?
C407 N336 C403 117(2) . . ?
C407 N336 Zn41 125(2) . 8_556 ?
C407 N336 Zn51 151(2) . 8_556 ?
C403 N336 Zn31 123(2) . 8_556 ?
C403 N336 Zn41 116(2) . 8_556 ?
C403 N336 Zn51 87(2) . 8_556 ?
C386 C387 C379 120.4(19) . . ?
C388 C387 C379 125(2) . . ?
C388 C387 C386 115(2) . . ?
C326 N308 C324 119(2) . . ?
N327 C378 N328 122.1(16) . . ?
N327 C378 C380 119.3(18) . . ?
N328 C378 C380 117.6(16) . . ?
N315 C343 N316 125.6(15) . . ?
N315 C343 C345 120.1(18) . . ?
N316 C343 C345 114.1(16) . . ?
C368 C369 C362 123(2) . . ?
C368 C369 C370 116(2) . . ?
C370 C369 C362 120(2) . . ?
C301 N301 Zn31 120.8(16) . . ?
C301 N301 Zn41 119.3(17) . . ?
C301 N301 Zn51 102(3) . . ?
C305 N301 Zn31 120(3) . . ?
C305 N301 C301 120(3) . . ?
C305 N301 Zn41 121(3) . . ?
C305 N301 Zn51 126(3) . . ?
C318 N306 Zn43 125(2) . . ?
C318 N306 Zn33 111(2) . . ?
C318 N306 Zn53 105(2) . . ?
C314 N306 Zn43 113(3) . . ?
C314 N306 C318 123(3) . . ?
C314 N306 Zn33 126(3) . . ?
C314 N306 Zn53 131(3) . . ?
N318 C350 H350 119.2 . . ?
N318 C350 C351 121.7(18) . . ?
C351 C350 H350 119.2 . . ?
N310 C325 C327 117.9(19) . . ?
N310 C325 N309 125.6(18) . . ?
N310 C325 I516 88.2(14) . 2_656 ?
C327 C325 I516 93.8(13) . 2_656 ?
N309 C325 C327 116.2(17) . . ?
N309 C325 I516 82.9(14) . 2_656 ?
N326 C377 N327 123.0(17) . . ?
N326 C377 C374 119.0(16) . . ?
N327 C377 C374 118.0(18) . . ?
N321 C360 N320 125(2) . . ?
N321 C360 C357 118(2) . . ?
N320 C360 C357 116.8(19) . . ?
C336 N312 Zn34 120.6(19) . . ?
C336 N312 Zn44 120.8(19) . . ?
C336 N312 C332 117(2) . . ?
C336 N312 C432 113(2) . . ?
C332 N312 Zn34 118.0(15) . . ?
C432 N312 Zn44 120.6(16) . . ?
N313 C337 H337 118.2 . . ?
N313 C337 C338 124(2) . . ?
C338 C337 H337 118.2 . . ?
C311 N305 Zn42 123.8(17) . . ?
C311 N305 C312 117(2) . . ?
C311 N305 Zn32 123.3(17) . . ?
C312 N305 Zn42 118.1(18) . . ?
C312 N305 Zn32 119.2(18) . . ?
N323 C365 H365 118.4 . . ?
N323 C365 C366 123(3) . . ?
C366 C365 H365 118.4 . . ?
N324 C367 H367 118.9 . . ?
N324 C367 C368 122(2) . . ?
C368 C367 H367 118.9 . . ?
C397 N332 C395 113(2) . . ?
C389 N330 Zn39 114(2) . . ?
C389 N330 C385 119(3) . . ?
C389 N330 Zn49 129(2) . . ?
C389 N330 Zn59 139(2) . . ?
C385 N330 Zn39 127(2) . . ?
C385 N330 Zn49 111(2) . . ?
C385 N330 Zn59 100.0(19) . . ?
C363 C366 C365 118(2) . . ?
C363 C366 H366 121.0 . . ?
C365 C366 H366 121.0 . . ?
C339 C338 H338 119.4 . . ?
C337 C338 C339 121(2) . . ?
C337 C338 H338 119.4 . . ?
C348 C349 H349 119.3 . . ?
C345 C349 H349 119.3 . . ?
C345 C349 C348 121.4(19) . . ?
C356 C357 C360 119(2) . . ?
C358 C357 C360 123(2) . . ?
C358 C357 C356 116(2) . . ?
C325 N309 C324 115.1(19) . . ?
C317 C316 C308 126(3) . . ?
C317 C316 C315 117(2) . . ?
C315 C316 C308 117(2) . . ?
N318 C354 H354 118.1 . . ?
N318 C354 C353 124(2) . . ?
C353 C354 H354 118.1 . . ?
C347 C346 H346 121.1 . . ?
C347 C346 C345 117.7(16) . . ?
C345 C346 H346 121.1 . . ?
C12A O3A C15A 116(3) . . ?
C327 C331 H331 118.9 . . ?
C327 C331 C330 122(2) . . ?
C330 C331 H331 118.9 . . ?
C326 C334 C333 118(3) . . ?
C326 C334 C433 122(3) . . ?
C335 C334 C326 128(2) . . ?
C335 C334 C333 111(2) . . ?
C335 C334 C433 102(3) . . ?
N324 C371 H371 121.6 . . ?
C370 C371 N324 117(2) . . ?
C370 C371 H371 121.6 . . ?
C402 C398 C396 122(3) . . ?
C402 C398 C499 118(3) . . ?
C402 C398 C399 108(3) . . ?
C499 C398 C396 118(2) . . ?
C399 C398 C396 117(2) . . ?
C352 C351 C350 120(2) . . ?
C352 C351 H351 120.0 . . ?
C350 C351 H351 120.0 . . ?
N310 C326 C334 115(2) . . ?
N308 C326 N310 126(2) . . ?
N308 C326 C334 119(2) . . ?
C372 C373 H373 120.3 . . ?
C372 C373 C374 119(2) . . ?
C374 C373 H373 120.3 . . ?
N325 C372 H372 117.3 . . ?
C373 C372 N325 125(2) . . ?
C373 C372 H372 117.3 . . ?
N317 C347 C346 122(2) . . ?
N317 C347 H347 119.2 . . ?
C346 C347 H347 119.2 . . ?
C373 C374 C377 120.9(19) . . ?
C375 C374 C377 120.9(19) . . ?
C375 C374 C373 118(2) . . ?
N304 C308 C316 115(3) . . ?
N302 C308 N304 124(2) . . ?
N302 C308 C316 121(2) . . ?
C369 C368 C367 123(3) . . ?
C369 C368 H368 118.5 . . ?
C367 C368 H368 118.5 . . ?
N317 C348 C349 122.4(16) . . ?
N317 C348 H348 118.8 . . ?
C349 C348 H348 118.8 . . ?
C357 C356 H356 120.2 . . ?
C355 C356 C357 120(2) . . ?
C355 C356 H356 120.2 . . ?
C380 C381 H381 117.6 . . ?
C380 C381 C382 125(2) . . ?
C382 C381 H381 117.6 . . ?
C349 C345 C343 126(2) . . ?
C349 C345 C346 118.3(16) . . ?
C346 C345 C343 115.7(16) . . ?
N325 C376 H376 117.1 . . ?
N325 C376 C375 125.8(19) . . ?
C375 C376 H376 117.1 . . ?
C394 N331 Zn39 125(2) . . ?
C394 N331 Zn49 111(2) . . ?
C394 N331 Zn59 96(2) . . ?
C390 N331 Zn39 118(3) . . ?
C390 N331 C394 117(3) . . ?
C390 N331 Zn49 132(3) . . ?
C390 N331 Zn59 146(3) . . ?
C8A O2A C14A 116(3) . . ?
C369 C370 C371 123(2) . . ?
C369 C370 H370 118.3 . . ?
C371 C370 H370 118.3 . . ?
C13A O1A H1A 109.5 . . ?
C309 C310 H310 121.6 . . ?
C309 C310 C311 117(2) . . ?
C311 C310 H310 121.6 . . ?
C381 C380 C378 127.7(19) . . ?
C381 C380 C384 115.8(18) . . ?
C384 C380 C378 116.3(18) . . ?
C380 C384 H384 122.7 . . ?
C383 C384 C380 115(2) . . ?
C383 C384 H384 122.7 . . ?
C2A C1A H1AA 119.3 . . ?
C2A C1A C6A 121(2) . . ?
C6A C1A H1AA 119.3 . . ?
N311 C329 H329 119.1 . . ?
N311 C329 C328 122(2) . . ?
C328 C329 H329 119.1 . . ?
C310 C309 C307 118(2) . . ?
C313 C309 C310 120(3) . . ?
C313 C309 C307 121(2) . . ?
N331 C394 H394 116.6 . . ?
N331 C394 C393 127(3) . . ?
C393 C394 H394 116.6 . . ?
N312 C336 H336 122.3 . . ?
N312 C336 C335 115(3) . . ?
C335 C336 H336 122.3 . . ?
N333 C396 N334 127(2) . . ?
N333 C396 C398 117(2) . . ?
N334 C396 C398 116(2) . . ?
N311 C330 C331 119(2) . . ?
N311 C330 H330 120.7 . . ?
C331 C330 H330 120.7 . . ?
N313 C341 H341 118.5 . . ?
N313 C341 C340 123(2) . . ?
C340 C341 H341 118.5 . . ?
C1A C2A H2A 121.3 . . ?
C1A C2A C3A 117(2) . . ?
C3A C2A H2A 121.3 . . ?
N330 C389 H389 119.4 . . ?
N330 C389 C388 121(3) . . ?
C388 C389 H389 119.4 . . ?
C398 C402 H402 118.2 . . ?
C398 C402 C401 124(3) . . ?
C401 C402 H402 118.2 . . ?
N303 C306 N302 123(2) . . ?
N303 C306 C303 123(2) . . ?
N302 C306 C303 114(2) . . ?
C1A C6A H6A 119.5 . . ?
C1A C6A C5A 121(2) . . ?
C5A C6A H6A 119.5 . . ?
C334 C335 C336 131(3) . . ?
C334 C335 H335 114.7 . . ?
C336 C335 H335 114.7 . . ?
N303 C307 N304 124(2) . . ?
N303 C307 C309 117(2) . . ?
N304 C307 C309 119(2) . . ?
C352 C353 H353 120.4 . . ?
C354 C353 C352 119(2) . . ?
C354 C353 H353 120.4 . . ?
C391 C392 C395 122(3) . . ?
C391 C392 C393 116(3) . . ?
C393 C392 C395 121(3) . . ?
C357 C358 H358 119.8 . . ?
C357 C358 C359 120(2) . . ?
C359 C358 H358 119.8 . . ?
N336 C407 H407 119.5 . . ?
N336 C407 C406 121(3) . . ?
C406 C407 H407 119.5 . . ?
N305 C311 C310 125(2) . . ?
N305 C311 H311 117.6 . . ?
C310 C311 H311 117.6 . . ?
C339 C340 H340 120.6 . . ?
C341 C340 C339 118.8(19) . . ?
C341 C340 H340 120.6 . . ?
C406 C405 C397 124(3) . . ?
C406 C405 C404 118(3) . . ?
C404 C405 C397 118(3) . . ?
C303 C302 H302 118.0 . . ?
C301 C302 H302 118.0 . . ?
C301 C302 C303 124(3) . . ?
N319 C355 H355 118.1 . . ?
C356 C355 N319 124(2) . . ?
C356 C355 H355 118.1 . . ?
C6A C5A C4A 119.1(19) . . ?
C6A C5A C13A 124(2) . . ?
C4A C5A C13A 117.1(19) . . ?
N334 C397 N332 127(3) . . ?
N334 C397 C405 115(2) . . ?
N332 C397 C405 117(3) . . ?
C387 C386 H386 120.5 . . ?
C387 C386 C385 119(2) . . ?
C385 C386 H386 120.5 . . ?
N323 C364 H364 119.1 . . ?
N323 C364 C1 122(2) . . ?
C1 C364 H364 119.1 . . ?
N330 C385 C386 120(2) . . ?
N330 C385 H385 119.8 . . ?
C386 C385 H385 119.8 . . ?
C374 C375 C376 118(2) . . ?
C374 C375 H375 120.8 . . ?
C376 C375 H375 120.8 . . ?
N329 C382 H382 119.1 . . ?
C381 C382 N329 122(2) . . ?
C381 C382 H382 119.1 . . ?
N306 C318 H318 121.3 . . ?
N306 C318 C317 117(2) . . ?
C317 C318 H318 121.3 . . ?
C387 C388 C389 125(3) . . ?
C387 C388 H388 117.5 . . ?
C389 C388 H388 117.5 . . ?
C327 C328 C329 120(3) . . ?
C327 C328 H328 119.8 . . ?
C329 C328 H328 119.8 . . ?
C2A C3A H3A 118.6 . . ?
C2A C3A C4A 123(2) . . ?
C4A C3A H3A 118.6 . . ?
C8A C9A H9A 120.1 . . ?
C10A C9A H9A 120.1 . . ?
C10A C9A C8A 120(2) . . ?
C322 C321 C324 120(2) . . ?
C322 C321 C320 120(3) . . ?
C320 C321 C324 120(3) . . ?
C5A C4A C3A 118.4(19) . . ?
C5A C4A C7A 123(2) . . ?
C3A C4A C7A 119(2) . . ?
C309 C313 H313 119.8 . . ?
C309 C313 C312 120(2) . . ?
C312 C313 H313 119.8 . . ?
N305 C312 C313 121(2) . . ?
N305 C312 H312 119.7 . . ?
C313 C312 H312 119.7 . . ?
C302 C303 C306 120(3) . . ?
C304 C303 C306 121(3) . . ?
C304 C303 C302 119(2) . . ?
C319 N307 Zn43 120(2) . . ?
C319 N307 Zn33 107(2) . . ?
C319 N307 Zn53 99(3) . . ?
C323 N307 Zn43 123(3) . . ?
C323 N307 C319 117(3) . . ?
C323 N307 Zn33 135(3) . . ?
C323 N307 Zn53 143(3) . . ?
N333 C395 N332 125(2) . . ?
N333 C395 C392 119(3) . . ?
N332 C395 C392 116(3) . . ?
C8A C7A C4A 122(2) . . ?
C12A C7A C4A 118(2) . . ?
C12A C7A C8A 119.4(18) . . ?
N335 C401 H401 122.0 . . ?
C402 C401 N335 116(3) . . ?
C402 C401 H401 122.0 . . ?
C363 C1 C364 119(3) . . ?
C363 C1 H1 120.5 . . ?
C364 C1 H1 120.5 . . ?
C407 C406 H406 119.2 . . ?
C405 C406 C407 122(3) . . ?
C405 C406 H406 119.2 . . ?
O2A C8A C9A 125(2) . . ?
O2A C8A C7A 115(2) . . ?
C9A C8A C7A 120.1(19) . . ?
N308 C324 N309 120(2) . . ?
N308 C324 C321 121(2) . . ?
N309 C324 C321 119(2) . . ?
C316 C317 C318 122(3) . . ?
C316 C317 H317 119.2 . . ?
C318 C317 H317 119.2 . . ?
N307 C319 H319 121.6 . . ?
N307 C319 C320 117(3) . . ?
C320 C319 H319 121.6 . . ?
N329 C383 C384 127(2) . . ?
N329 C383 H383 116.4 . . ?
C384 C383 H383 116.4 . . ?
C316 C315 H315 120.8 . . ?
C314 C315 C316 118(3) . . ?
C314 C315 H315 120.8 . . ?
N336 C403 H403 119.4 . . ?
N336 C403 C404 121(3) . . ?
C404 C403 H403 119.4 . . ?
N319 C359 C358 121(3) . . ?
N319 C359 H359 119.4 . . ?
C358 C359 H359 119.4 . . ?
N306 C314 C315 122(4) . . ?
N306 C314 H314 118.9 . . ?
C315 C314 H314 118.9 . . ?
C10A C11A H11A 120.3 . . ?
C10A C11A C12A 119(2) . . ?
C12A C11A H11A 120.3 . . ?
N331 C390 H390 118.3 . . ?
N331 C390 C391 123(4) . . ?
C391 C390 H390 118.3 . . ?
C303 C304 H304 120.2 . . ?
C303 C304 C305 120(3) . . ?
C305 C304 H304 120.2 . . ?
C392 C391 C390 120(3) . . ?
C392 C391 H391 119.8 . . ?
C390 C391 H391 119.8 . . ?
N301 C301 H301 121.6 . . ?
C302 C301 N301 117(3) . . ?
C302 C301 H301 121.6 . . ?
C394 C393 C392 114(3) . . ?
C394 C393 H393 122.8 . . ?
C392 C393 H393 122.8 . . ?
C9A C10A H10A 119.6 . . ?
C11A C10A C9A 121(2) . . ?
C11A C10A H10A 119.6 . . ?
O3A C12A C7A 115(2) . . ?
O3A C12A C11A 125(2) . . ?
C7A C12A C11A 120.4(19) . . ?
C405 C404 C403 119(4) . . ?
C405 C404 H404 120.3 . . ?
C403 C404 H404 120.3 . . ?
O1A C13A C5A 111(2) . . ?
O1A C13A H13A 109.3 . . ?
O1A C13A H13B 109.3 . . ?
C5A C13A H13A 109.3 . . ?
C5A C13A H13B 109.3 . . ?
H13A C13A H13B 108.0 . . ?
O2A C14A H14A 109.5 . . ?
O2A C14A H14B 109.5 . . ?
O2A C14A H14C 109.5 . . ?
H14A C14A H14B 109.5 . . ?
H14A C14A H14C 109.5 . . ?
H14B C14A H14C 109.5 . . ?
N307 C323 H323 115.8 . . ?
N307 C323 C322 128(4) . . ?
C322 C323 H323 115.8 . . ?
N301 C305 C304 119(4) . . ?
N301 C305 H305 120.3 . . ?
C304 C305 H305 120.3 . . ?
C321 C322 H322 121.2 . . ?
C323 C322 C321 118(3) . . ?
C323 C322 H322 121.2 . . ?
C321 C320 C319 117(3) . . ?
C321 C320 H320 121.4 . . ?
C319 C320 H320 121.4 . . ?
C398 C499 H499 119.4 . . ?
C500 C499 C398 121(3) . . ?
C500 C499 H499 119.4 . . ?
C334 C333 H333 120.8 . . ?
C332 C333 C334 118(3) . . ?
C332 C333 H333 120.8 . . ?
N306 Zn33 I305 114.9(10) . . ?
N306 Zn33 I306 103.2(9) . . ?
N307 Zn33 N306 98.8(10) . . ?
N307 Zn33 I305 115.4(12) . . ?
N307 Zn33 I306 100.3(11) . . ?
I305 Zn33 I306 121.0(5) . . ?
N330 Zn49 I418 115.3(10) . . ?
N330 Zn49 I417 105.4(9) . . ?
N331 Zn49 N330 99.9(10) . . ?
N331 Zn49 I418 115.9(11) . . ?
N331 Zn49 I417 99.4(9) . . ?
I418 Zn49 I417 118.2(6) . . ?
N324 Zn37 I314 111.1(7) . . ?
N324 Zn37 I313 107.4(7) . . ?
N325 Zn37 N324 102.5(7) . . ?
N325 Zn37 I314 103.4(6) . . ?
N325 Zn37 I313 108.9(7) . . ?
I314 Zn37 I313 121.8(4) . . ?
N313 Zn44 N312 101.7(8) . . ?
N313 Zn44 I407 107.6(6) . . ?
N313 Zn44 I408 106.4(7) . . ?
N312 Zn44 I407 107.8(6) . . ?
N312 Zn44 I408 105.8(7) . . ?
I408 Zn44 I407 125.1(5) . . ?
N311 Zn35 N317 100.6(7) 6_566 . ?
N311 Zn35 I309 104.9(6) 6_566 . ?
N311 Zn35 I310 109.4(6) 6_566 . ?
N317 Zn35 I309 108.2(6) . . ?
N317 Zn35 I310 106.1(6) . . ?
I310 Zn35 I309 125.0(5) . . ?
N336 Zn41 N301 98.5(11) 8_455 . ?
N336 Zn41 I401 111.2(11) 8_455 . ?
N336 Zn41 I402 111.8(12) 8_455 . ?
N301 Zn41 I401 103.0(10) . . ?
N301 Zn41 I402 98.6(9) . . ?
I402 Zn41 I401 127.8(9) . . ?
N335 Zn32 N305 103.1(10) 3_464 . ?
N335 Zn32 I303 112.2(9) 3_464 . ?
N335 Zn32 I304 105.8(8) 3_464 . ?
N305 Zn32 I303 100.6(7) . . ?
N305 Zn32 I304 109.7(7) . . ?
I304 Zn32 I303 123.7(6) . . ?
N306 Zn53 I505 110(2) . . ?
N306 Zn53 I506 103(2) . . ?
N307 Zn53 N306 100(2) . . ?
N307 Zn53 I505 119(3) . . ?
N307 Zn53 I506 87(2) . . ?
I505 Zn53 I506 131.2(19) . . ?
N330 Zn59 I518 116.9(19) . . ?
N330 Zn59 I517 92.2(14) . . ?
N331 Zn59 N330 96.3(15) . . ?
N331 Zn59 I518 131(2) . . ?
N331 Zn59 I517 84.4(14) . . ?
I517 Zn59 I518 126.1(14) . . ?
N336 Zn51 I501 133(2) 8_455 . ?
N336 Zn51 I502 83.8(19) 8_455 . ?
N301 Zn51 N336 90.4(19) . 8_455 ?
N301 Zn51 I501 124(3) . . ?
N301 Zn51 I502 95.6(18) . . ?
I502 Zn51 I501 119(2) . . ?
O3A C15A H15A 109.5 . . ?
O3A C15A H15B 109.5 . . ?
O3A C15A H15C 109.5 . . ?
H15A C15A H15B 109.5 . . ?
H15A C15A H15C 109.5 . . ?
H15B C15A H15C 109.5 . . ?
N329 Zn48 I415 106.2(9) . . ?
N329 Zn48 I416 105.3(10) . . ?
N323 Zn48 N329 103.0(12) 6_556 . ?
N323 Zn48 I415 108.6(11) 6_556 . ?
N323 Zn48 I416 101.4(10) 6_556 . ?
I416 Zn48 I415 129.6(10) . . ?
N329 Zn58 N323 90(3) . 6_556 ?
N329 Zn58 I516 151(3) . . ?
N329 Zn58 I515 98.1(17) . . ?
N323 Zn58 I516 95(3) 6_556 . ?
N323 Zn58 I515 95(3) 6_556 . ?
I516 Zn58 I515 109.3(19) . . ?
N319 Zn46 N318 103.0(11) . . ?
N319 Zn46 I412 106.1(15) . . ?
N319 Zn46 I411 108.8(15) . . ?
N318 Zn46 I412 105.7(15) . . ?
N318 Zn46 I411 111.4(15) . . ?
I412 Zn46 I411 120.4(15) . . ?
N312 C332 H332 118.6 . . ?
C333 C332 N312 123(3) . . ?
C333 C332 H332 118.6 . . ?
N335 C500 H500 121.8 . . ?
C499 C500 N335 116(3) . . ?
C499 C500 H500 121.8 . . ?
C334 C433 H433 119.7 . . ?
C432 C433 C334 121(3) . . ?
C432 C433 H433 119.7 . . ?
N312 C432 H432 119.6 . . ?
C433 C432 N312 121(3) . . ?
C433 C432 H432 119.6 . . ?
C398 C399 H399 120.8 . . ?
C400 C399 C398 118(3) . . ?
C400 C399 H399 120.8 . . ?
N335 C400 H400 121.4 . . ?
C399 C400 N335 117(3) . . ?
C399 C400 H400 121.4 . . ?
H80A C803 H80B 108.0 . . ?
C802 C803 H80A 109.3 . . ?
C802 C803 H80B 109.3 . . ?
C802 C803 C804 111(2) . . ?
C804 C803 H80A 109.3 . . ?
C804 C803 H80B 109.3 . . ?
C803 C802 H80C 109.1 . . ?
C803 C802 H80D 109.1 . . ?
H80C C802 H80D 107.9 . . ?
C801 C802 C803 112(2) . . ?
C801 C802 H80C 109.1 . . ?
C801 C802 H80D 109.1 . . ?
C802 C801 H80E 109.4 . . ?
C802 C801 H80F 109.4 . . ?
C802 C801 C806 111(2) . . ?
H80E C801 H80F 108.0 . . ?
C806 C801 H80E 109.4 . . ?
C806 C801 H80F 109.4 . . ?
C801 C806 H80G 109.4 . . ?
C801 C806 H80H 109.4 . . ?
C801 C806 C805 111(2) . . ?
H80G C806 H80H 108.0 . . ?
C805 C806 H80G 109.4 . . ?
C805 C806 H80H 109.4 . . ?
C806 C805 H80I 109.5 . . ?
C806 C805 H80J 109.5 . . ?
C806 C805 C804 111(2) . . ?
H80I C805 H80J 108.0 . . ?
C804 C805 H80I 109.5 . . ?
C804 C805 H80J 109.5 . . ?
C803 C804 H80K 109.6 . . ?
C803 C804 H80L 109.6 . . ?
C805 C804 C803 110(2) . . ?
C805 C804 H80K 109.6 . . ?
C805 C804 H80L 109.6 . . ?
H80K C804 H80L 108.1 . . ?

loop_
_geom_bond_atom_site_label_1
_geom_bond_atom_site_label_2
_geom_bond_distance
_geom_bond_site_symmetry_2
_geom_bond_publ_flag
I410 Zn45 2.492(12) . ?
I414 Zn47 2.561(10) . ?
I307 Zn34 2.535(10) . ?
I311 Zn36 2.522(4) . ?
I312 Zn36 2.509(4) . ?
I409 Zn45 2.541(12) . ?
I316 Zn38 2.534(9) . ?
I308 Zn34 2.527(11) . ?
I315 Zn38 2.526(6) . ?
I413 Zn47 2.525(12) . ?
I404 Zn42 2.502(12) . ?
I403 Zn42 2.577(10) . ?
I318 Zn39 2.549(8) . ?
I302 Zn31 2.520(10) . ?
I301 Zn31 2.518(8) . ?
I317 Zn39 2.503(8) . ?
Zn45 N311 2.15(2) 6_566 ?
Zn45 N317 2.040(18) . ?
Zn34 N313 2.052(17) . ?
Zn34 N312 2.023(18) . ?
Zn38 N329 2.056(16) . ?
Zn38 N323 2.12(2) 6_556 ?
Zn47 N324 2.049(19) . ?
Zn47 N325 1.99(2) . ?
I405 Zn43 2.523(12) . ?
Zn36 N319 2.04(2) . ?
Zn36 N318 2.099(19) . ?
I406 Zn43 2.575(11) . ?
Zn42 N335 2.11(3) 3_464 ?
Zn42 N305 2.05(2) . ?
Zn31 N336 2.10(3) 8_455 ?
Zn31 N301 2.07(2) . ?
Zn39 N330 2.12(2) . ?
Zn39 N331 2.08(3) . ?
Zn43 N306 2.13(2) . ?
Zn43 N307 2.08(3) . ?
N321 C361 1.36(3) . ?
N321 C360 1.34(3) . ?
N320 C362 1.26(3) . ?
N320 C360 1.39(3) . ?
N314 C342 1.38(2) . ?
N314 C344 1.34(2) . ?
N315 C342 1.39(2) . ?
N315 C343 1.25(2) . ?
N311 C329 1.32(3) . ?
N311 C330 1.34(3) . ?
N311 Zn35 2.01(2) 6_565 ?
N322 C361 1.31(3) . ?
N322 C362 1.36(3) . ?
N317 C347 1.38(2) . ?
N317 C348 1.29(3) . ?
N317 Zn35 2.069(16) . ?
N310 C325 1.29(2) . ?
N310 C326 1.37(3) . ?
N324 C367 1.35(3) . ?
N324 C371 1.42(3) . ?
N324 Zn37 2.018(18) . ?
N316 C344 1.31(2) . ?
N316 C343 1.37(2) . ?
N319 C355 1.34(3) . ?
N319 C359 1.31(3) . ?
N319 Zn46 2.04(3) . ?
N329 C382 1.35(2) . ?
N329 C383 1.28(3) . ?
N329 Zn48 2.045(19) . ?
N329 Zn58 2.06(4) . ?
N313 C337 1.35(3) . ?
N313 C341 1.37(3) . ?
N313 Zn44 2.037(17) . ?
N326 C379 1.30(2) . ?
N326 C377 1.32(2) . ?
N318 C350 1.31(3) . ?
N318 C354 1.28(2) . ?
N318 Zn46 2.09(3) . ?
N327 C378 1.31(2) . ?
N327 C377 1.32(2) . ?
N333 C396 1.25(3) . ?
N333 C395 1.32(3) . ?
N303 C306 1.27(3) . ?
N303 C307 1.31(3) . ?
N328 C379 1.37(2) . ?
N328 C378 1.40(2) . ?
N304 C308 1.35(3) . ?
N304 C307 1.33(3) . ?
C361 C363 1.51(3) . ?
N323 C365 1.26(3) . ?
N323 C364 1.28(3) . ?
N323 Zn48 1.95(3) 6 ?
N323 Zn58 2.34(10) 6 ?
C352 C344 1.53(3) . ?
C352 C351 1.33(3) . ?
C352 C353 1.37(3) . ?
N302 C308 1.31(3) . ?
N302 C306 1.37(3) . ?
C362 C369 1.47(3) . ?
N325 C372 1.37(2) . ?
N325 C376 1.37(3) . ?
N325 Zn37 2.00(2) . ?
N334 C396 1.38(3) . ?
N334 C397 1.29(3) . ?
C342 C339 1.42(2) . ?
C339 C338 1.37(3) . ?
C339 C340 1.40(3) . ?
N335 C401 1.41(4) . ?
N335 Zn32 2.01(2) 3_536 ?
N335 C500 1.46(3) . ?
N335 C400 1.46(3) . ?
C379 C387 1.49(3) . ?
C327 C325 1.49(2) . ?
C327 C331 1.31(3) . ?
C327 C328 1.36(3) . ?
C363 C366 1.29(3) . ?
C363 C1 1.39(3) . ?
N336 C407 1.29(4) . ?
N336 C403 1.35(3) . ?
N336 Zn41 2.01(3) 8_556 ?
N336 Zn51 2.29(7) 8_556 ?
C387 C386 1.38(3) . ?
C387 C388 1.29(3) . ?
N308 C326 1.23(3) . ?
N308 C324 1.32(3) . ?
C378 C380 1.46(2) . ?
C343 C345 1.49(2) . ?
C369 C368 1.33(3) . ?
C369 C370 1.38(3) . ?
N301 C301 1.43(4) . ?
N301 C305 1.33(4) . ?
N301 Zn41 2.11(2) . ?
N301 Zn51 2.11(3) . ?
N306 C318 1.31(3) . ?
N306 C314 1.28(4) . ?
N306 Zn33 2.13(2) . ?
N306 Zn53 2.27(7) . ?
C350 H350 0.9500 . ?
C350 C351 1.38(3) . ?
C325 N309 1.33(3) . ?
C325 I516 2.56(4) 2_656 ?
C377 C374 1.48(3) . ?
C360 C357 1.48(3) . ?
N312 C336 1.31(3) . ?
N312 Zn44 2.061(18) . ?
N312 C332 1.43(4) . ?
N312 C432 1.42(4) . ?
C337 H337 0.9500 . ?
C337 C338 1.35(3) . ?
N305 C311 1.32(3) . ?
N305 C312 1.37(3) . ?
N305 Zn32 2.06(2) . ?
C365 H365 0.9500 . ?
C365 C366 1.46(3) . ?
C367 H367 0.9500 . ?
C367 C368 1.38(3) . ?
N332 C397 1.29(3) . ?
N332 C395 1.37(3) . ?
N330 C389 1.29(3) . ?
N330 C385 1.30(3) . ?
N330 Zn49 2.12(3) . ?
N330 Zn59 2.35(5) . ?
C366 H366 0.9500 . ?
C338 H338 0.9500 . ?
C349 H349 0.9500 . ?
C349 C348 1.40(3) . ?
C349 C345 1.30(3) . ?
C357 C356 1.41(3) . ?
C357 C358 1.33(3) . ?
N309 C324 1.39(3) . ?
C316 C308 1.49(3) . ?
C316 C317 1.33(3) . ?
C316 C315 1.41(4) . ?
C354 H354 0.9500 . ?
C354 C353 1.35(3) . ?
C346 H346 0.9500 . ?
C346 C347 1.38(3) . ?
C346 C345 1.44(3) . ?
O3A C12A 1.38(3) . ?
O3A C15A 1.430(19) . ?
C331 H331 0.9500 . ?
C331 C330 1.43(3) . ?
C334 C326 1.46(3) . ?
C334 C335 1.31(3) . ?
C334 C333 1.48(3) . ?
C334 C433 1.48(4) . ?
C371 H371 0.9500 . ?
C371 C370 1.41(3) . ?
C398 C396 1.50(3) . ?
C398 C402 1.36(4) . ?
C398 C499 1.41(4) . ?
C398 C399 1.41(4) . ?
C351 H351 0.9500 . ?
C373 H373 0.9500 . ?
C373 C372 1.36(3) . ?
C373 C374 1.41(3) . ?
C372 H372 0.9500 . ?
C347 H347 0.9500 . ?
C374 C375 1.35(3) . ?
C368 H368 0.9500 . ?
C348 H348 0.9500 . ?
C356 H356 0.9500 . ?
C356 C355 1.32(3) . ?
C381 H381 0.9500 . ?
C381 C380 1.32(3) . ?
C381 C382 1.32(3) . ?
C376 H376 0.9500 . ?
C376 C375 1.40(3) . ?
N331 C394 1.30(4) . ?
N331 C390 1.28(4) . ?
N331 Zn49 2.07(3) . ?
N331 Zn59 1.94(5) . ?
O2A C8A 1.38(3) . ?
O2A C14A 1.443(19) . ?
C370 H370 0.9500 . ?
O1A H1A 0.8400 . ?
O1A C13A 1.435(18) . ?
C310 H310 0.9500 . ?
C310 C309 1.38(3) . ?
C310 C311 1.42(4) . ?
C380 C384 1.44(3) . ?
C384 H384 0.9500 . ?
C384 C383 1.40(3) . ?
C1A H1AA 0.9500 . ?
C1A C2A 1.384(18) . ?
C1A C6A 1.389(18) . ?
C329 H329 0.9500 . ?
C329 C328 1.39(3) . ?
C309 C307 1.49(3) . ?
C309 C313 1.35(3) . ?
C394 H394 0.9500 . ?
C394 C393 1.40(4) . ?
C336 H336 0.9500 . ?
C336 C335 1.40(3) . ?
C330 H330 0.9500 . ?
C341 H341 0.9500 . ?
C341 C340 1.38(3) . ?
C2A H2A 0.9500 . ?
C2A C3A 1.397(18) . ?
C389 H389 0.9500 . ?
C389 C388 1.34(3) . ?
C402 H402 0.9500 . ?
C402 C401 1.39(4) . ?
C306 C303 1.48(3) . ?
C6A H6A 0.9500 . ?
C6A C5A 1.396(18) . ?
C335 H335 0.9500 . ?
C353 H353 0.9500 . ?
C392 C395 1.51(4) . ?
C392 C391 1.37(4) . ?
C392 C393 1.43(4) . ?
C358 H358 0.9500 . ?
C358 C359 1.40(4) . ?
C407 H407 0.9500 . ?
C407 C406 1.49(4) . ?
C311 H311 0.9500 . ?
C340 H340 0.9500 . ?
C405 C397 1.48(4) . ?
C405 C406 1.29(4) . ?
C405 C404 1.34(4) . ?
C302 H302 0.9500 . ?
C302 C303 1.39(4) . ?
C302 C301 1.32(4) . ?
C355 H355 0.9500 . ?
C5A C4A 1.402(17) . ?
C5A C13A 1.510(18) . ?
C386 H386 0.9500 . ?
C386 C385 1.42(3) . ?
C364 H364 0.9500 . ?
C364 C1 1.40(4) . ?
C385 H385 0.9500 . ?
C375 H375 0.9500 . ?
C382 H382 0.9500 . ?
C318 H318 0.9500 . ?
C318 C317 1.43(3) . ?
C388 H388 0.9500 . ?
C328 H328 0.9500 . ?
C3A H3A 0.9500 . ?
C3A C4A 1.404(18) . ?
C9A H9A 0.9500 . ?
C9A C8A 1.389(18) . ?
C9A C10A 1.384(18) . ?
C321 C324 1.50(3) . ?
C321 C322 1.34(4) . ?
C321 C320 1.40(4) . ?
C4A C7A 1.509(18) . ?
C313 H313 0.9500 . ?
C313 C312 1.43(4) . ?
C312 H312 0.9500 . ?
C303 C304 1.31(4) . ?
N307 C319 1.42(5) . ?
N307 C323 1.26(4) . ?
N307 Zn33 2.06(3) . ?
N307 Zn53 1.85(8) . ?
C7A C8A 1.397(18) . ?
C7A C12A 1.393(18) . ?
C401 H401 0.9500 . ?
C1 H1 0.9500 . ?
C406 H406 0.9500 . ?
C317 H317 0.9500 . ?
C319 H319 0.9500 . ?
C319 C320 1.44(4) . ?
C383 H383 0.9500 . ?
C315 H315 0.9500 . ?
C315 C314 1.37(4) . ?
C403 H403 0.9500 . ?
C403 C404 1.46(4) . ?
C359 H359 0.9500 . ?
C314 H314 0.9500 . ?
C11A H11A 0.9500 . ?
C11A C10A 1.383(18) . ?
C11A C12A 1.395(18) . ?
C390 H390 0.9500 . ?
C390 C391 1.38(4) . ?
C304 H304 0.9500 . ?
C304 C305 1.45(5) . ?
C391 H391 0.9500 . ?
C301 H301 0.9500 . ?
C393 H393 0.9500 . ?
C10A H10A 0.9500 . ?
C404 H404 0.9500 . ?
C13A H13A 0.9900 . ?
C13A H13B 0.9900 . ?
C14A H14A 0.9800 . ?
C14A H14B 0.9800 . ?
C14A H14C 0.9800 . ?
C323 H323 0.9500 . ?
C323 C322 1.31(4) . ?
C305 H305 0.9500 . ?
C322 H322 0.9500 . ?
C320 H320 0.9500 . ?
C499 H499 0.9500 . ?
C499 C500 1.38(4) . ?
C333 H333 0.9500 . ?
C333 C332 1.34(4) . ?
I305 Zn33 2.493(11) . ?
Zn33 I306 2.527(13) . ?
I418 Zn49 2.514(13) . ?
Zn49 I417 2.515(14) . ?
I314 Zn37 2.510(9) . ?
Zn37 I313 2.514(7) . ?
Zn44 I407 2.540(9) . ?
Zn44 I408 2.527(8) . ?
I309 Zn35 2.559(8) . ?
Zn35 I310 2.505(9) . ?
I401 Zn41 2.541(16) . ?
Zn41 I402 2.534(15) . ?
I303 Zn32 2.577(11) . ?
Zn32 I304 2.511(8) . ?
I505 Zn53 2.516(18) . ?
I506 Zn53 2.544(19) . ?
I518 Zn59 2.530(17) . ?
I517 Zn59 2.518(18) . ?
I501 Zn51 2.54(2) . ?
I502 Zn51 2.53(2) . ?
C15A H15A 0.9800 . ?
C15A H15B 0.9800 . ?
C15A H15C 0.9800 . ?
I415 Zn48 2.539(15) . ?
Zn48 I416 2.528(15) . ?
I516 Zn58 2.526(19) . ?
I515 Zn58 2.534(19) . ?
I412 Zn46 2.500(19) . ?
Zn46 I411 2.514(19) . ?
C332 H332 0.9500 . ?
C500 H500 0.9500 . ?
C433 H433 0.9500 . ?
C433 C432 1.34(4) . ?
C432 H432 0.9500 . ?
C399 H399 0.9500 . ?
C399 C400 1.39(4) . ?
C400 H400 0.9500 . ?
C803 H80A 0.9900 . ?
C803 H80B 0.9900 . ?
C803 C802 1.537(13) . ?
C803 C804 1.539(13) . ?
C802 H80C 0.9900 . ?
C802 H80D 0.9900 . ?
C802 C801 1.535(13) . ?
C801 H80E 0.9900 . ?
C801 H80F 0.9900 . ?
C801 C806 1.535(13) . ?
C806 H80G 0.9900 . ?
C806 H80H 0.9900 . ?
C806 C805 1.536(13) . ?
C805 H80I 0.9900 . ?
C805 H80J 0.9900 . ?
C805 C804 1.538(13) . ?
C804 H80K 0.9900 . ?
C804 H80L 0.9900 . ?

loop_
_geom_torsion_atom_site_label_1
_geom_torsion_atom_site_label_2
_geom_torsion_atom_site_label_3
_geom_torsion_atom_site_label_4
_geom_torsion
_geom_torsion_site_symmetry_1
_geom_torsion_site_symmetry_2
_geom_torsion_site_symmetry_3
_geom_torsion_site_symmetry_4
_geom_torsion_publ_flag
Zn45 N311 C329 C328 -173(2) 6_565 . . . ?
Zn45 N311 C330 C331 171.6(14) 6_565 . . . ?
Zn45 N317 C347 C346 174(2) . . . . ?
Zn45 N317 C348 C349 -173(2) . . . . ?
Zn34 N313 C337 C338 -171.0(19) . . . . ?
Zn34 N313 C341 C340 176(2) . . . . ?
Zn34 N312 C336 C335 178.0(18) . . . . ?
Zn34 N312 C332 C333 -179(3) . . . . ?
Zn38 N329 C382 C381 172(2) . . . . ?
Zn38 N329 C383 C384 -169(3) . . . . ?
Zn38 N323 C365 C366 173.8(15) 6 . . . ?
Zn38 N323 C364 C1 -176(2) 6 . . . ?
Zn47 N324 C367 C368 -173.6(17) . . . . ?
Zn47 N324 C371 C370 173.2(18) . . . . ?
Zn47 N325 C372 C373 -171(2) . . . . ?
Zn47 N325 C376 C375 171(2) . . . . ?
Zn36 N319 C355 C356 -178.5(19) . . . . ?
Zn36 N319 C359 C358 -179(2) . . . . ?
Zn36 N318 C350 C351 -178.3(18) . . . . ?
Zn36 N318 C354 C353 180(2) . . . . ?
Zn42 N335 C401 C402 -180(2) 3_536 . . . ?
Zn42 N335 C500 C499 -178(4) 3_536 . . . ?
Zn42 N305 C311 C310 -172(2) . . . . ?
Zn42 N305 C312 C313 172(3) . . . . ?
Zn31 N336 C407 C406 172.9(19) 8_556 . . . ?
Zn31 N336 C403 C404 -177(2) 8_556 . . . ?
Zn31 N301 C301 C302 164(2) . . . . ?
Zn31 N301 C305 C304 -165(3) . . . . ?
Zn39 N330 C389 C388 -179(2) . . . . ?
Zn39 N330 C385 C386 177.8(17) . . . . ?
Zn39 N331 C394 C393 -167(3) . . . . ?
Zn39 N331 C390 C391 178(4) . . . . ?
Zn43 N306 C318 C317 -179.6(18) . . . . ?
Zn43 N306 C314 C315 -173(3) . . . . ?
Zn43 N307 C319 C320 -169(3) . . . . ?
Zn43 N307 C323 C322 -179(4) . . . . ?
N321 C361 C363 C366 -174.0(18) . . . . ?
N321 C361 C363 C1 9(3) . . . . ?
N321 C360 C357 C356 -27(3) . . . . ?
N321 C360 C357 C358 163(2) . . . . ?
N320 C362 C369 C368 -8(3) . . . . ?
N320 C362 C369 C370 177.8(19) . . . . ?
N320 C360 C357 C356 157(2) . . . . ?
N320 C360 C357 C358 -13(3) . . . . ?
N314 C342 C339 C338 173.5(19) . . . . ?
N314 C342 C339 C340 -3(3) . . . . ?
N315 C342 C339 C338 -11(3) . . . . ?
N315 C342 C339 C340 172(2) . . . . ?
N315 C343 C345 C349 180(100) . . . . ?
N315 C343 C345 C346 1(3) . . . . ?
N311 C329 C328 C327 2(4) . . . . ?
N322 C361 C363 C366 -3(3) . . . . ?
N322 C361 C363 C1 -180(2) . . . . ?
N322 C362 C369 C368 176.3(19) . . . . ?
N322 C362 C369 C370 2(3) . . . . ?
N310 C325 N309 C324 0(3) . . . . ?
N324 C367 C368 C369 5(4) . . . . ?
N324 C371 C370 C369 -4(4) . . . . ?
N316 C343 C345 C349 5(4) . . . . ?
N316 C343 C345 C346 -174(2) . . . . ?
N313 C337 C338 C339 -2(4) . . . . ?
N313 C341 C340 C339 -7(4) . . . . ?
N326 C379 C387 C386 -8(3) . . . . ?
N326 C379 C387 C388 169(3) . . . . ?
N326 C377 C374 C373 176(2) . . . . ?
N326 C377 C374 C375 -3(3) . . . . ?
N318 C350 C351 C352 -1(4) . . . . ?
N318 C354 C353 C352 -2(4) . . . . ?
N327 C378 C380 C381 -12(4) . . . . ?
N327 C378 C380 C384 173(2) . . . . ?
N327 C377 C374 C373 -3(3) . . . . ?
N327 C377 C374 C375 178(2) . . . . ?
N303 C306 C303 C302 -4(4) . . . . ?
N303 C306 C303 C304 176(3) . . . . ?
N328 C379 C387 C386 171(2) . . . . ?
N328 C379 C387 C388 -13(4) . . . . ?
N328 C378 C380 C381 179(2) . . . . ?
N328 C378 C380 C384 4(3) . . . . ?
C361 N321 C360 N320 -3(3) . . . . ?
C361 N321 C360 C357 -178.9(16) . . . . ?
C361 N322 C362 N320 4(3) . . . . ?
C361 N322 C362 C369 179.0(17) . . . . ?
C361 C363 C366 C365 -171.0(17) . . . . ?
C361 C363 C1 C364 169(2) . . . . ?
N323 C365 C366 C363 -7(3) . . . . ?
N323 C364 C1 C363 10(5) . . . . ?
N302 C306 C303 C302 -179(2) . . . . ?
N302 C306 C303 C304 1(4) . . . . ?
C362 N320 C360 N321 3(3) . . . . ?
C362 N320 C360 C357 178.3(17) . . . . ?
C362 N322 C361 N321 -5(3) . . . . ?
C362 N322 C361 C363 -174.9(16) . . . . ?
C362 C369 C368 C367 176(2) . . . . ?
C362 C369 C370 C371 -176(2) . . . . ?
N325 C376 C375 C374 -2(4) . . . . ?
C342 N314 C344 N316 0(3) . . . . ?
C342 N314 C344 C352 173.0(16) . . . . ?
C342 N315 C343 N316 -2(4) . . . . ?
C342 N315 C343 C345 -176.9(19) . . . . ?
C342 C339 C338 C337 -175(2) . . . . ?
C342 C339 C340 C341 180(2) . . . . ?
C379 N326 C377 N327 -5(3) . . . . ?
C379 N326 C377 C374 177.0(19) . . . . ?
C379 N328 C378 N327 2(3) . . . . ?
C379 N328 C378 C380 170.3(19) . . . . ?
C379 C387 C386 C385 -178(2) . . . . ?
C379 C387 C388 C389 177(3) . . . . ?
C327 C325 N309 C324 173.6(19) . . . . ?
C327 C331 C330 N311 0(3) . . . . ?
C344 N314 C342 N315 0(3) . . . . ?
C344 N314 C342 C339 175.7(17) . . . . ?
C344 N316 C343 N315 2(3) . . . . ?
C344 N316 C343 C345 177.0(18) . . . . ?
C344 C352 C351 C350 -176(2) . . . . ?
C344 C352 C353 C354 177(2) . . . . ?
N336 C407 C406 C405 -4(4) . . . . ?
N336 C403 C404 C405 15(5) . . . . ?
C387 C386 C385 N330 0(4) . . . . ?
C378 N327 C377 N326 9(3) . . . . ?
C378 N327 C377 C374 -172(2) . . . . ?
C378 N328 C379 N326 3(3) . . . . ?
C378 N328 C379 C387 -175.2(18) . . . . ?
C378 C380 C384 C383 179(3) . . . . ?
C343 N315 C342 N314 1(3) . . . . ?
C343 N315 C342 C339 -174(2) . . . . ?
C343 N316 C344 N314 -1(3) . . . . ?
C343 N316 C344 C352 -173.8(18) . . . . ?
N306 C318 C317 C316 -2(4) . . . . ?
C350 N318 C354 C353 4(4) . . . . ?
C325 N310 C326 N308 -2(3) . . . . ?
C325 N310 C326 C334 178.7(19) . . . . ?
C325 C327 C331 C330 -173.2(19) . . . . ?
C325 C327 C328 C329 172(2) . . . . ?
C325 N309 C324 N308 4(3) . . . . ?
C325 N309 C324 C321 175(2) . . . . ?
C377 N326 C379 N328 -2(3) . . . . ?
C377 N326 C379 C387 176(2) . . . . ?
C377 N327 C378 N328 -7(3) . . . . ?
C377 N327 C378 C380 -176(2) . . . . ?
C377 C374 C375 C376 -178(2) . . . . ?
C360 N321 C361 N322 5(3) . . . . ?
C360 N321 C361 C363 175.0(15) . . . . ?
C360 N320 C362 N322 -3(3) . . . . ?
C360 N320 C362 C369 -177.9(16) . . . . ?
C360 C357 C356 C355 -179(2) . . . . ?
C360 C357 C358 C359 -179(3) . . . . ?
N312 C336 C335 C334 -7(5) . . . . ?
C337 N313 C341 C340 6(4) . . . . ?
C365 N323 C364 C1 -11(4) . . . . ?
C367 N324 C371 C370 -2(3) . . . . ?
N330 C389 C388 C387 3(5) . . . . ?
C366 C363 C1 C364 -7(4) . . . . ?
C338 C339 C340 C341 3(4) . . . . ?
C357 C356 C355 N319 3(4) . . . . ?
C357 C358 C359 N319 -8(5) . . . . ?
C316 C315 C314 N306 -11(5) . . . . ?
C354 N318 C350 C351 -2(4) . . . . ?
C331 C327 C325 N310 4(3) . . . . ?
C331 C327 C325 N309 -169.5(19) . . . . ?
C331 C327 C325 I516 -85.6(19) . . . 2_656 ?
C331 C327 C328 C329 -2(3) . . . . ?
C334 C333 C332 N312 5(6) . . . . ?
C334 C433 C432 N312 6(9) . . . . ?
C371 N324 C367 C368 1(3) . . . . ?
C398 C402 C401 N335 -10(5) . . . . ?
C398 C499 C500 N335 3(8) . . . . ?
C398 C399 C400 N335 21(8) . . . . ?
C351 C352 C344 N314 -10(3) . . . . ?
C351 C352 C344 N316 164(2) . . . . ?
C351 C352 C353 C354 -1(4) . . . . ?
C326 N310 C325 C327 -174.7(17) . . . . ?
C326 N310 C325 N309 -1(3) . . . . ?
C326 N310 C325 I516 -81.4(16) . . . 2_656 ?
C326 N308 C324 N309 -7(4) . . . . ?
C326 N308 C324 C321 -178(2) . . . . ?
C326 C334 C335 C336 -173(3) . . . . ?
C326 C334 C333 C332 175(3) . . . . ?
C326 C334 C433 C432 173(5) . . . . ?
C373 C374 C375 C376 3(4) . . . . ?
C372 N325 C376 C375 0(4) . . . . ?
C372 C373 C374 C377 178(2) . . . . ?
C372 C373 C374 C375 -3(4) . . . . ?
C347 N317 C348 C349 1(4) . . . . ?
C347 C346 C345 C343 -180(2) . . . . ?
C347 C346 C345 C349 1(4) . . . . ?
C374 C373 C372 N325 1(4) . . . . ?
C308 N304 C307 N303 -5(3) . . . . ?
C308 N304 C307 C309 175(2) . . . . ?
C308 N302 C306 N303 0(4) . . . . ?
C308 N302 C306 C303 176(2) . . . . ?
C308 C316 C317 C318 -173(3) . . . . ?
C308 C316 C315 C314 -180(3) . . . . ?
C368 C369 C370 C371 9(3) . . . . ?
C348 N317 C347 C346 0(4) . . . . ?
C348 C349 C345 C343 -179(2) . . . . ?
C348 C349 C345 C346 0(4) . . . . ?
C356 C357 C358 C359 11(4) . . . . ?
C381 C380 C384 C383 3(4) . . . . ?
C345 C349 C348 N317 -1(4) . . . . ?
C345 C346 C347 N317 -1(4) . . . . ?
C376 N325 C372 C373 1(4) . . . . ?
N331 C394 C393 C392 -7(5) . . . . ?
N331 C390 C391 C392 -14(7) . . . . ?
C370 C369 C368 C367 -10(3) . . . . ?
C310 C309 C307 N303 -7(3) . . . . ?
C310 C309 C307 N304 172(2) . . . . ?
C310 C309 C313 C312 7(5) . . . . ?
C380 C381 C382 N329 1(5) . . . . ?
C380 C384 C383 N329 -8(6) . . . . ?
C1A C2A C3A C4A -3(5) . . . . ?
C1A C6A C5A C4A 0(5) . . . . ?
C1A C6A C5A C13A 180(3) . . . . ?
C329 N311 C330 C331 0(3) . . . . ?
C309 C310 C311 N305 6(5) . . . . ?
C309 C313 C312 N305 -5(5) . . . . ?
C394 N331 C390 C391 2(7) . . . . ?
C336 N312 C332 C333 -24(5) . . . . ?
C336 N312 C432 C433 29(7) . . . . ?
C396 N333 C395 N332 -1(4) . . . . ?
C396 N333 C395 C392 -179(2) . . . . ?
C396 N334 C397 N332 -1(4) . . . . ?
C396 N334 C397 C405 -172(2) . . . . ?
C396 C398 C402 C401 -175(3) . . . . ?
C396 C398 C499 C500 179(4) . . . . ?
C396 C398 C399 C400 169(4) . . . . ?
C330 N311 C329 C328 -1(4) . . . . ?
C341 N313 C337 C338 -1(4) . . . . ?
C2A C1A C6A C5A 1(5) . . . . ?
C2A C3A C4A C5A 4(5) . . . . ?
C2A C3A C4A C7A -179(3) . . . . ?
C389 N330 C385 C386 -4(4) . . . . ?
C402 C398 C396 N333 -166(3) . . . . ?
C402 C398 C396 N334 17(4) . . . . ?
C402 C398 C499 C500 12(7) . . . . ?
C402 C398 C399 C400 -48(6) . . . . ?
C306 N303 C307 N304 7(4) . . . . ?
C306 N303 C307 C309 -174(2) . . . . ?
C306 N302 C308 N304 1(4) . . . . ?
C306 N302 C308 C316 -173(2) . . . . ?
C306 C303 C304 C305 -176(4) . . . . ?
C6A C1A C2A C3A 1(4) . . . . ?
C6A C5A C4A C3A -2(6) . . . . ?
C6A C5A C4A C7A -179(3) . . . . ?
C6A C5A C13A O1A 17(5) . . . . ?
C335 C334 C326 N310 15(4) . . . . ?
C335 C334 C326 N308 -165(3) . . . . ?
C335 C334 C333 C332 11(5) . . . . ?
C335 C334 C433 C432 -35(7) . . . . ?
C307 N303 C306 N302 -4(4) . . . . ?
C307 N303 C306 C303 -179(2) . . . . ?
C307 N304 C308 N302 1(4) . . . . ?
C307 N304 C308 C316 176(2) . . . . ?
C307 C309 C313 C312 177(3) . . . . ?
C353 C352 C344 N314 172(2) . . . . ?
C353 C352 C344 N316 -14(3) . . . . ?
C353 C352 C351 C350 2(4) . . . . ?
C358 C357 C356 C355 -9(4) . . . . ?
C407 N336 C403 C404 -15(5) . . . . ?
C311 N305 C312 C313 3(5) . . . . ?
C311 C310 C309 C307 -177(2) . . . . ?
C311 C310 C309 C313 -7(4) . . . . ?
C340 C339 C338 C337 1(3) . . . . ?
C302 C303 C304 C305 4(6) . . . . ?
C355 N319 C359 C358 2(5) . . . . ?
C5A C4A C7A C8A 107(4) . . . . ?
C5A C4A C7A C12A -76(4) . . . . ?
C397 N334 C396 N333 -1(4) . . . . ?
C397 N334 C396 C398 175(2) . . . . ?
C397 N332 C395 N333 0(4) . . . . ?
C397 N332 C395 C392 177(2) . . . . ?
C397 C405 C406 C407 -172(2) . . . . ?
C397 C405 C404 C403 168(3) . . . . ?
C386 C387 C388 C389 -7(4) . . . . ?
C364 N323 C365 C366 9(3) . . . . ?
C385 N330 C389 C388 3(4) . . . . ?
C382 N329 C383 C384 8(6) . . . . ?
C382 C381 C380 C378 -176(3) . . . . ?
C382 C381 C380 C384 -1(4) . . . . ?
C318 N306 C314 C315 9(5) . . . . ?
C388 C387 C386 C385 5(4) . . . . ?
C328 C327 C325 N310 -170(2) . . . . ?
C328 C327 C325 N309 16(3) . . . . ?
C328 C327 C325 I516 100(2) . . . 2_656 ?
C328 C327 C331 C330 1(3) . . . . ?
C3A C4A C7A C8A -70(4) . . . . ?
C3A C4A C7A C12A 107(3) . . . . ?
C4A C5A C13A O1A -163(3) . . . . ?
C4A C7A C8A O2A -3(3) . . . . ?
C4A C7A C8A C9A 178(3) . . . . ?
C4A C7A C12A O3A 2(3) . . . . ?
C4A C7A C12A C11A -178(3) . . . . ?
C313 C309 C307 N303 -177(3) . . . . ?
C313 C309 C307 N304 2(4) . . . . ?
C312 N305 C311 C310 -4(4) . . . . ?
C303 C302 C301 N301 10(5) . . . . ?
C303 C304 C305 N301 -9(7) . . . . ?
N307 C319 C320 C321 -9(5) . . . . ?
N307 C323 C322 C321 -16(8) . . . . ?
C395 N333 C396 N334 2(4) . . . . ?
C395 N333 C396 C398 -175(2) . . . . ?
C395 N332 C397 N334 1(4) . . . . ?
C395 N332 C397 C405 173(2) . . . . ?
C395 C392 C391 C390 -175(4) . . . . ?
C395 C392 C393 C394 -175(3) . . . . ?
C401 N335 C500 C499 -22(6) . . . . ?
C401 N335 C400 C399 16(7) . . . . ?
C1 C363 C366 C365 6(3) . . . . ?
C406 C405 C397 N334 1(4) . . . . ?
C406 C405 C397 N332 -171(3) . . . . ?
C406 C405 C404 C403 -8(5) . . . . ?
C8A C9A C10A C11A 2(3) . . . . ?
C8A C7A C12A O3A 179(2) . . . . ?
C8A C7A C12A C11A -1(3) . . . . ?
C324 N308 C326 N310 6(4) . . . . ?
C324 N308 C326 C334 -175(2) . . . . ?
C324 C321 C322 C323 -170(4) . . . . ?
C324 C321 C320 C319 -178(3) . . . . ?
C317 C316 C308 N304 -8(4) . . . . ?
C317 C316 C308 N302 166(3) . . . . ?
C317 C316 C315 C314 6(5) . . . . ?
C319 N307 C323 C322 1(8) . . . . ?
C319 N307 Zn53 N306 -133(3) . . . . ?
C319 N307 Zn53 I505 -12(4) . . . . ?
C319 N307 Zn53 I506 125(3) . . . . ?
C383 N329 C382 C381 -4(4) . . . . ?
C315 C316 C308 N304 179(3) . . . . ?
C315 C316 C308 N302 -7(4) . . . . ?
C315 C316 C317 C318 0(4) . . . . ?
C403 N336 C407 C406 10(4) . . . . ?
C359 N319 C355 C356 0(4) . . . . ?
C314 N306 C318 C317 -2(4) . . . . ?
C390 N331 C394 C393 8(6) . . . . ?
C391 C392 C395 N333 -11(4) . . . . ?
C391 C392 C395 N332 171(3) . . . . ?
C391 C392 C393 C394 -5(4) . . . . ?
C301 N301 C305 C304 14(7) . . . . ?
C301 C302 C303 C306 175(3) . . . . ?
C301 C302 C303 C304 -5(5) . . . . ?
C393 C392 C395 N333 159(3) . . . . ?
C393 C392 C395 N332 -19(4) . . . . ?
C393 C392 C391 C390 15(6) . . . . ?
C10A C9A C8A O2A -180(3) . . . . ?
C10A C9A C8A C7A -0.8(19) . . . . ?
C10A C11A C12A O3A -178(3) . . . . ?
C10A C11A C12A C7A 2(3) . . . . ?
C12A C7A C8A O2A 180(3) . . . . ?
C12A C7A C8A C9A 1(3) . . . . ?
C12A C11A C10A C9A -2(3) . . . . ?
C404 C405 C397 N334 -174(3) . . . . ?
C404 C405 C397 N332 13(4) . . . . ?
C404 C405 C406 C407 3(4) . . . . ?
C13A C5A C4A C3A 178(3) . . . . ?
C13A C5A C4A C7A 1(5) . . . . ?
C14A O2A C8A C9A 4(4) . . . . ?
C14A O2A C8A C7A -175(3) . . . . ?
C323 N307 C319 C320 11(6) . . . . ?
C323 N307 Zn53 N306 32(6) . . . . ?
C323 N307 Zn53 I505 152(5) . . . . ?
C323 N307 Zn53 I506 -71(6) . . . . ?
C305 N301 C301 C302 -15(5) . . . . ?
C322 C321 C324 N308 -18(5) . . . . ?
C322 C321 C324 N309 171(3) . . . . ?
C322 C321 C320 C319 -5(5) . . . . ?
C320 C321 C324 N308 155(3) . . . . ?
C320 C321 C324 N309 -16(4) . . . . ?
C320 C321 C322 C323 17(6) . . . . ?
C499 C398 C396 N333 27(4) . . . . ?
C499 C398 C396 N334 -150(4) . . . . ?
C499 C398 C402 C401 -9(5) . . . . ?
C333 C334 C326 N310 -146(3) . . . . ?
C333 C334 C326 N308 34(3) . . . . ?
C333 C334 C335 C336 -11(5) . . . . ?
Zn33 N306 C318 C317 -177.1(19) . . . . ?
Zn33 N306 C314 C315 -177(3) . . . . ?
Zn33 N307 C319 C320 -176(3) . . . . ?
Zn33 N307 C323 C322 -168(4) . . . . ?
Zn49 N330 C389 C388 177(2) . . . . ?
Zn49 N330 C385 C386 -179(100) . . . . ?
Zn49 N331 C394 C393 -176(3) . . . . ?
Zn49 N331 C390 C391 -172(3) . . . . ?
Zn37 N324 C367 C368 -173.7(17) . . . . ?
Zn37 N324 C371 C370 173.3(18) . . . . ?
Zn37 N325 C372 C373 -171(2) . . . . ?
Zn37 N325 C376 C375 172(2) . . . . ?
Zn44 N313 C337 C338 -170.3(18) . . . . ?
Zn44 N313 C341 C340 175(2) . . . . ?
Zn44 N312 C336 C335 177.8(18) . . . . ?
Zn44 N312 C432 C433 -178(5) . . . . ?
Zn35 N311 C329 C328 -173(2) 6_565 . . . ?
Zn35 N311 C330 C331 171.9(14) 6_565 . . . ?
Zn35 N317 C347 C346 177(2) . . . . ?
Zn35 N317 C348 C349 -176(2) . . . . ?
Zn41 N336 C407 C406 173.7(18) 8_556 . . . ?
Zn41 N336 C403 C404 180(2) 8_556 . . . ?
Zn41 N301 C301 C302 172(2) . . . . ?
Zn41 N301 C305 C304 -173(3) . . . . ?
Zn32 N335 C401 C402 -179(2) 3_536 . . . ?
Zn32 N335 C400 C399 174(4) 3_536 . . . ?
Zn32 N305 C311 C310 -176(2) . . . . ?
Zn32 N305 C312 C313 176(2) . . . . ?
Zn53 N306 C318 C317 -170(3) . . . . ?
Zn53 N306 C314 C315 173(3) . . . . ?
Zn53 N307 C319 C320 -179(3) . . . . ?
Zn53 N307 C323 C322 -162(5) . . . . ?
Zn59 N330 C389 C388 163(3) . . . . ?
Zn59 N330 C385 C386 -171(2) . . . . ?
Zn59 N331 C394 C393 177(3) . . . . ?
Zn59 N331 C390 C391 -157(4) . . . . ?
Zn51 N336 C407 C406 153(4) 8_556 . . . ?
Zn51 N336 C403 C404 -178(3) 8_556 . . . ?
Zn51 N301 C301 C302 -160(3) . . . . ?
Zn51 N301 C305 C304 150(4) . . . . ?
C15A O3A C12A C7A -177(3) . . . . ?
C15A O3A C12A C11A 3(4) . . . . ?
Zn48 N329 C382 C381 -179(2) . . . . ?
Zn48 N329 C383 C384 -177(3) . . . . ?
Zn48 N323 C365 C366 171.7(16) 6 . . . ?
Zn48 N323 C364 C1 -176(2) 6 . . . ?
I516 C325 N309 C324 83(2) 2_656 . . . ?
Zn58 N329 C382 C381 152(3) . . . . ?
Zn58 N329 C383 C384 -151(4) . . . . ?
Zn58 N323 C365 C366 172.5(19) 6 . . . ?
Zn58 N323 C364 C1 -170(3) 6 . . . ?
Zn46 N319 C355 C356 170(2) . . . . ?
Zn46 N319 C359 C358 -167(3) . . . . ?
Zn46 N318 C350 C351 -174(2) . . . . ?
Zn46 N318 C354 C353 173(2) . . . . ?
C332 N312 C336 C335 23(4) . . . . ?
C500 N335 C401 C402 25(5) . . . . ?
C433 C334 C326 N310 158(4) . . . . ?
C433 C334 C326 N308 -21(5) . . . . ?
C433 C334 C335 C336 38(4) . . . . ?
C432 N312 C336 C335 -29(4) . . . . ?
C399 C398 C396 N333 -28(4) . . . . ?
C399 C398 C396 N334 155(3) . . . . ?
C399 C398 C402 C401 43(5) . . . . ?
C400 N335 C401 C402 -21(5) . . . . ?
C803 C802 C801 C806 53(5) . . . . ?
C802 C803 C804 C805 56(5) . . . . ?
C802 C801 C806 C805 -55(5) . . . . ?
C801 C806 C805 C804 57(5) . . . . ?
C806 C805 C804 C803 -57(5) . . . . ?
C804 C803 C802 C801 -54(6) . . . . ?

loop_
_exptl_oxdiff_crystal_face_indexfrac_h
_exptl_oxdiff_crystal_face_indexfrac_k
_exptl_oxdiff_crystal_face_indexfrac_l
_exptl_oxdiff_crystal_face_x
_exptl_oxdiff_crystal_face_y
_exptl_oxdiff_crystal_face_z
-2.0000 0.0002 -1.0000 -0.0045 -0.0274 0.0532
2.0000 -0.0002 1.0000 0.0045 0.0274 -0.0532
1.9991 0.9999 2.0013 0.0279 0.1314 -0.0296
-2.0016 2.0004 1.0027 0.0423 0.1808 0.1005
2.0008 -1.0003 -0.0014 -0.0189 -0.0767 -0.0768
-0.9999 -0.0000 -0.0001 0.0112 -0.0073 0.0151
0.9999 0.0000 0.0001 -0.0112 0.0073 -0.0151
2.0012 -1.0007 1.9983 0.0351 -0.0511 -0.1229
-1.9986 -1.0006 0.9982 0.0530 -0.0930 -0.0394
-0.0002 0.0002 -0.9998 -0.0270 -0.0128 0.0230
0.0002 -0.0002 0.9998 0.0270 0.0128 -0.0230
1.9996 0.0003 -0.9997 -0.0494 0.0018 -0.0072
-1.9996 -0.0003 0.9997 0.0494 -0.0018 0.0072
